data_1547898
loop_
_publ_author_name
'Salama, Michael'
'Shterenberg, Ivgeni'
'J.W. Shimon, Linda'
'Keinan-Adamsky, Keren'
'Afri, Michal'
'Gofer, Yosef'
'Aurbach, Doron'

_publ_section_title
;
 Structural Analysis of Magnesium Chloride Complexes in Dimethoxyethane
 Solutions in the Context of Mg Batteries Research
;
_journal_issue 45
_journal_name_full 'The Journal of Physical Chemistry C'
_journal_page_first 24909
_journal_paper_doi 10.1021/acs.jpcc.7b05452
_journal_volume 121
_journal_year 2017
_chemical_formula_moiety 'C20 H50 Cl4 Mg3 O10, 2(Al Cl4)'
_chemical_formula_sum 'C20 H50 Al2 Cl12 Mg3 O10'
_chemical_formula_weight 1002.89
_space_group_crystal_system triclinic
_space_group_IT_number 1
_space_group_name_Hall 'P 1'
_space_group_name_H-M_alt 'P 1'
_symmetry_space_group_name_Hall 'P 1'
_symmetry_space_group_name_H-M 'P 1'
_atom_sites_solution_hydrogens mixed
_audit_creation_method SHELXL-2016/4
_cell_angle_alpha 80.016(3)
_cell_angle_beta 81.571(3)
_cell_angle_gamma 85.031(3)
_cell_formula_units_Z 6
_cell_length_a 12.3498(8)
_cell_length_b 16.4651(11)
_cell_length_c 35.607(2)
_cell_measurement_reflns_used 33909
_cell_measurement_temperature 100(2)
_cell_measurement_theta_max 79.7180
_cell_measurement_theta_min 4.4250
_cell_volume 7039.7(8)
_computing_cell_refinement 'CrysAlisPro 1.171.39.22a (Rigaku OD, 2015)'
_computing_data_collection 'CrysAlisPro 1.171.39.22a (Rigaku OD, 2015)'
_computing_data_reduction 'CrysAlisPro 1.171.39.22a (Rigaku OD, 2015)'
_computing_structure_refinement 'SHELXL-2016/4 (Sheldrick, 2016)'
_computing_structure_solution 'SHELXT-2016/4 (Sheldrick, 2016)'
_diffrn_ambient_temperature 100(2)
_diffrn_measured_fraction_theta_full 0.948
_diffrn_measured_fraction_theta_max 0.942
_diffrn_measurement_device_type 'XtaLAB Pro: Kappa dual offset/far'
_diffrn_measurement_method 'omega scans'
_diffrn_radiation_type MoK\a
_diffrn_radiation_wavelength 0.71073
_diffrn_reflns_av_R_equivalents 0.0544
_diffrn_reflns_av_unetI/netI 0.0669
_diffrn_reflns_Laue_measured_fraction_full 0.948
_diffrn_reflns_Laue_measured_fraction_max 0.942
_diffrn_reflns_limit_h_max 14
_diffrn_reflns_limit_h_min -15
_diffrn_reflns_limit_k_max 18
_diffrn_reflns_limit_k_min -20
_diffrn_reflns_limit_l_max 43
_diffrn_reflns_limit_l_min -42
_diffrn_reflns_number 62086
_diffrn_reflns_point_group_measured_fraction_full 0.626
_diffrn_reflns_point_group_measured_fraction_max 0.620
_diffrn_reflns_theta_full 25.242
_diffrn_reflns_theta_max 25.681
_diffrn_reflns_theta_min 1.907
_diffrn_source 'fine-focus sealed X-ray tube'
_exptl_absorpt_coefficient_mu 0.825
_exptl_absorpt_correction_T_max 1.00000
_exptl_absorpt_correction_T_min 0.38221
_exptl_absorpt_correction_type multi-scan
_exptl_absorpt_process_details
;
CrysAlisPro 1.171.39.22a (Rigaku Oxford Diffraction, 2015)
Empirical absorption correction using spherical harmonics,
 implemented in SCALE3 ABSPACK scaling algorithm.
;
_exptl_crystal_colour colourless
_exptl_crystal_density_diffrn 1.419
_exptl_crystal_description irregular
_exptl_crystal_F_000 3096
_refine_diff_density_max 1.898
_refine_diff_density_min -1.072
_refine_diff_density_rms 0.233
_refine_ls_abs_structure_details
;
 Flack x determined using 6434 quotients [(I+)-(I-)]/[(I+)+(I-)]
 (Parsons, Flack and Wagner, Acta Cryst. B69 (2013) 249-259).
;
_refine_ls_abs_structure_Flack -0.08(11)
_refine_ls_extinction_method none
_refine_ls_goodness_of_fit_ref 1.049
_refine_ls_hydrogen_treatment constr
_refine_ls_matrix_type full
_refine_ls_number_parameters 2616
_refine_ls_number_reflns 33093
_refine_ls_number_restraints 1755
_refine_ls_restrained_S_all 1.052
_refine_ls_R_factor_all 0.1419
_refine_ls_R_factor_gt 0.1387
_refine_ls_shift/su_max 0.025
_refine_ls_shift/su_mean 0.001
_refine_ls_structure_factor_coef Fsqd
_refine_ls_weighting_details 'w=1/[\s^2^(Fo^2^)+(0.1660P)^2^+218.5972P] where P=(Fo^2^+2Fc^2^)/3'
_refine_ls_weighting_scheme calc
_refine_ls_wR_factor_gt 0.3562
_refine_ls_wR_factor_ref 0.3586
_reflns_Friedel_coverage 0.316
_reflns_Friedel_fraction_full 0.305
_reflns_Friedel_fraction_max 0.297
_reflns_number_gt 31096
_reflns_number_total 33093
_reflns_threshold_expression 'I > 2\s(I)'
_cod_data_source_file jp7b05452_si_005.cif
_cod_data_source_block aurb3
_cod_depositor_comments 'Adding full bibliography for 1547897--1547901.cif.'
_cod_database_code 1547898
_shelx_shelxl_version_number 2016/4
_shelx_space_group_comment
;
The symmetry employed for this shelxl refinement is uniquely defined
by the following loop, which should always be used as a source of
symmetry information in preference to the above space-group names.
They are only intended as comments.
;
_oxdiff_exptl_absorpt_empirical_full_min 0.672
_oxdiff_exptl_absorpt_empirical_full_max 1.828
_oxdiff_exptl_absorpt_empirical_details
;
Empirical correction (ABSPACK) includes:
- Absorption correction using spherical harmonics
- Frame scaling
;

loop_
_space_group_symop_operation_xyz
'x, y, z'

loop_
_atom_site_label
_atom_site_type_symbol
_atom_site_fract_x
_atom_site_fract_y
_atom_site_fract_z
_atom_site_U_iso_or_equiv
_atom_site_adp_type
_atom_site_occupancy
_atom_site_site_symmetry_order
_atom_site_calc_flag
_atom_site_refinement_flags_posn
_atom_site_refinement_flags_adp
_atom_site_refinement_flags_occupancy
_atom_site_disorder_assembly
_atom_site_disorder_group
CL1 Cl 0.2965(4) 0.1800(3) 0.13218(15) 0.0219(10) Uani 1 1 d . U . . .
CL2 Cl 0.0660(4) 0.3006(3) 0.14290(16) 0.0229(11) Uani 1 1 d . U . . .
CL3 Cl 0.3905(5) 0.2938(3) 0.03931(17) 0.0305(12) Uani 1 1 d . U . . .
CL4 Cl 0.3310(4) 0.4017(3) 0.11200(15) 0.0203(10) Uani 1 1 d . U . . .
MG1 Mg 0.1375(6) 0.1785(4) 0.1811(2) 0.0160(14) Uani 1 1 d . U . . .
MG2 Mg 0.2284(6) 0.3021(4) 0.0902(2) 0.0187(14) Uani 1 1 d . U . . .
MG3 Mg 0.4825(7) 0.3980(4) 0.0591(2) 0.0237(16) Uani 1 1 d . U . . .
O1 O 0.2046(14) 0.2393(10) 0.2179(5) 0.029(4) Uani 1 1 d . U . . .
O2 O 0.0105(12) 0.1810(9) 0.2275(4) 0.022(3) Uani 1 1 d . U . . .
O3 O 0.1971(14) 0.0660(10) 0.2117(5) 0.029(4) Uani 1 1 d . U . . .
O4 O 0.0494(13) 0.0932(9) 0.1640(4) 0.022(3) Uani 1 1 d . U . . .
O5 O 0.1552(14) 0.2325(10) 0.0573(5) 0.028(4) Uani 1 1 d . U . . .
O6 O 0.1343(13) 0.3965(9) 0.0571(4) 0.024(3) Uani 1 1 d . U . . .
O7 O 0.4220(16) 0.4967(12) 0.0193(5) 0.039(4) Uani 1 1 d . U . . .
O8 O 0.5536(16) 0.5001(11) 0.0725(5) 0.038(4) Uani 1 1 d . U . . .
O9 O 0.6192(15) 0.3879(11) 0.0176(5) 0.036(4) Uani 1 1 d . U . . .
O10 O 0.5917(15) 0.3212(12) 0.0909(5) 0.039(4) Uani 1 1 d . U . . .
C1 C 0.3092(17) 0.2712(13) 0.2150(6) 0.020(4) Uani 1 1 d . U . . .
H1A H 0.304545 0.314112 0.231214 0.031 Uiso 1 1 calc R U . . .
H1B H 0.332982 0.295075 0.188163 0.031 Uiso 1 1 calc R U . . .
H1C H 0.362243 0.226570 0.223557 0.031 Uiso 1 1 calc R U . . .
C2 C 0.1494(18) 0.2278(14) 0.2564(6) 0.025(5) Uani 1 1 d . U . . .
H2A H 0.167404 0.270717 0.270376 0.029 Uiso 1 1 calc R U . . .
H2B H 0.170666 0.172763 0.270434 0.029 Uiso 1 1 calc R U . . .
C3 C 0.0277(16) 0.2348(13) 0.2526(6) 0.017(4) Uani 1 1 d . U . . .
H3A H -0.015729 0.219021 0.278151 0.020 Uiso 1 1 calc R U . . .
H3B H 0.004665 0.292331 0.242207 0.020 Uiso 1 1 calc R U . . .
C4 C -0.1053(19) 0.1796(16) 0.2240(8) 0.033(5) Uani 1 1 d . U . . .
H4A H -0.145575 0.159152 0.249249 0.049 Uiso 1 1 calc R U . . .
H4B H -0.114046 0.143000 0.205826 0.049 Uiso 1 1 calc R U . . .
H4C H -0.134334 0.235552 0.214665 0.049 Uiso 1 1 calc R U . . .
C5 C 0.305(2) 0.0384(19) 0.2189(9) 0.046(7) Uani 1 1 d . U . . .
H5A H 0.304917 0.016282 0.246354 0.069 Uiso 1 1 calc R U . . .
H5B H 0.352975 0.084867 0.211807 0.069 Uiso 1 1 calc R U . . .
H5C H 0.333320 -0.004954 0.203679 0.069 Uiso 1 1 calc R U . . .
C6 C 0.121(2) 0.0045(14) 0.2127(7) 0.027(5) Uani 1 1 d . U . . .
H6A H 0.156443 -0.050823 0.220797 0.032 Uiso 1 1 calc R U . . .
H6B H 0.056765 0.013172 0.232067 0.032 Uiso 1 1 calc R U . . .
C7 C 0.0855(18) 0.0074(13) 0.1762(6) 0.023(4) Uani 1 1 d . U . . .
H7A H 0.024282 -0.028979 0.178480 0.027 Uiso 1 1 calc R U . . .
H7B H 0.146329 -0.010700 0.157551 0.027 Uiso 1 1 calc R U . . .
C8 C -0.004(2) 0.1029(15) 0.1294(7) 0.031(5) Uani 1 1 d . U . . .
H8A H 0.051102 0.095933 0.107261 0.046 Uiso 1 1 calc R U . . .
H8B H -0.040993 0.158191 0.125126 0.046 Uiso 1 1 calc R U . . .
H8C H -0.058024 0.061169 0.132716 0.046 Uiso 1 1 calc R U . . .
C9 C 0.201(2) 0.1555(16) 0.0450(8) 0.036(6) Uani 1 1 d . U . . .
H9A H 0.141545 0.119513 0.045330 0.054 Uiso 1 1 calc R U . . .
H9B H 0.251937 0.127945 0.062547 0.054 Uiso 1 1 calc R U . . .
H9C H 0.240116 0.167277 0.018863 0.054 Uiso 1 1 calc R U . . .
C10 C 0.106(2) 0.2895(16) 0.0261(7) 0.034(5) Uani 1 1 d . U . . .
H10A H 0.054342 0.260170 0.015440 0.040 Uiso 1 1 calc R U . . .
H10B H 0.165039 0.308367 0.005049 0.040 Uiso 1 1 calc R U . . .
C11 C 0.048(2) 0.3626(16) 0.0419(7) 0.034(6) Uani 1 1 d . U . . .
H11A H 0.017893 0.403102 0.021412 0.041 Uiso 1 1 calc R U . . .
H11B H -0.012773 0.345376 0.062487 0.041 Uiso 1 1 calc R U . . .
C12 C 0.092(2) 0.4743(16) 0.0715(8) 0.041(6) Uani 1 1 d . U . . .
H12A H 0.055670 0.511009 0.051624 0.061 Uiso 1 1 calc R U . . .
H12B H 0.152370 0.501627 0.077773 0.061 Uiso 1 1 calc R U . . .
H12C H 0.038299 0.461341 0.094645 0.061 Uiso 1 1 calc R U . . .
C13 C 0.345(3) 0.496(3) -0.0051(11) 0.071(10) Uani 1 1 d . U . . .
H13A H 0.286008 0.538150 -0.000188 0.106 Uiso 1 1 calc R U . . .
H13B H 0.315603 0.441705 -0.000580 0.106 Uiso 1 1 calc R U . . .
H13C H 0.380196 0.508833 -0.031810 0.106 Uiso 1 1 calc R U . . .
C14 C 0.476(4) 0.574(3) 0.0248(14) 0.087(13) Uani 1 1 d . U . . .
H14A H 0.500713 0.603716 -0.001245 0.105 Uiso 1 1 calc R U . . .
H14B H 0.417455 0.609698 0.036747 0.105 Uiso 1 1 calc R U . . .
C15 C 0.560(3) 0.570(2) 0.0447(11) 0.068(10) Uani 1 1 d . U . . .
H15A H 0.556841 0.619950 0.057020 0.082 Uiso 1 1 calc R U . . .
H15B H 0.630255 0.567556 0.027395 0.082 Uiso 1 1 calc R U . . .
C16 C 0.550(3) 0.5224(18) 0.1082(8) 0.044(7) Uani 1 1 d . U . . .
H16A H 0.489979 0.564112 0.112076 0.066 Uiso 1 1 calc R U . . .
H16B H 0.619873 0.545273 0.109870 0.066 Uiso 1 1 calc R U . . .
H16C H 0.538915 0.473675 0.128184 0.066 Uiso 1 1 calc R U . . .
C17 C 0.623(3) 0.371(2) -0.0190(9) 0.052(8) Uani 1 1 d . U . . .
H17A H 0.699740 0.363227 -0.030308 0.079 Uiso 1 1 calc R U . . .
H17B H 0.586772 0.417162 -0.034726 0.079 Uiso 1 1 calc R U . . .
H17C H 0.585509 0.320490 -0.018012 0.079 Uiso 1 1 calc R U . . .
C18 C 0.701(4) 0.331(3) 0.0320(12) 0.078(11) Uani 1 1 d . U . . .
H18A H 0.691609 0.277062 0.024351 0.093 Uiso 1 1 calc R U . . .
H18B H 0.772999 0.349453 0.018940 0.093 Uiso 1 1 calc R U . . .
C19 C 0.704(2) 0.3177(19) 0.0708(8) 0.044(7) Uani 1 1 d . U . . .
H19A H 0.746426 0.360379 0.077506 0.052 Uiso 1 1 calc R U . . .
H19B H 0.741446 0.262882 0.078678 0.052 Uiso 1 1 calc R U . . .
C20 C 0.576(2) 0.2698(17) 0.1275(8) 0.039(6) Uani 1 1 d . U . . .
H20A H 0.619752 0.217371 0.126315 0.058 Uiso 1 1 calc R U . . .
H20B H 0.498594 0.259151 0.134550 0.058 Uiso 1 1 calc R U . . .
H20C H 0.600262 0.297533 0.146826 0.058 Uiso 1 1 calc R U . . .
MG4 Mg 0.8036(6) 0.4998(5) 0.8122(2) 0.0232(16) Uani 1 1 d . U . . .
MG5 Mg 0.0600(7) 0.5939(5) 0.7896(2) 0.0277(17) Uiso 1 1 d . . . . .
MG6 Mg 0.1784(8) 0.7101(5) 0.6997(3) 0.0346(19) Uani 1 1 d . U . . .
CL5 Cl 0.8800(5) 0.6102(3) 0.83236(17) 0.0268(11) Uani 1 1 d . U . . .
CL6 Cl 0.9652(5) 0.4897(3) 0.76505(17) 0.0286(12) Uani 1 1 d . U . . .
CL7 Cl 0.0070(5) 0.7128(3) 0.74348(16) 0.0285(12) Uani 1 1 d . U . . .
CL8 Cl 0.2346(6) 0.5886(4) 0.7441(2) 0.0434(16) Uani 1 1 d . U . . .
O11 O 0.7042(14) 0.5690(10) 0.7719(5) 0.030(4) Uani 1 1 d . U . . .
O12 O 0.6486(13) 0.5161(10) 0.8468(5) 0.026(3) Uani 1 1 d . U . . .
O13 O 0.8517(14) 0.4080(10) 0.8570(5) 0.027(3) Uani 1 1 d . U . . .
O14 O 0.7443(14) 0.3906(10) 0.8005(5) 0.028(4) Uani 1 1 d . U . . .
O15 O 0.1259(13) 0.6602(10) 0.8255(5) 0.026(3) Uani 1 1 d . U . . .
O16 O 0.1304(14) 0.5001(10) 0.8288(5) 0.030(4) Uani 1 1 d . U . . .
O17 O 0.2537(16) 0.7964(11) 0.7201(5) 0.038(4) Uani 1 1 d . U . . .
O18 O 0.1272(16) 0.8217(12) 0.6658(5) 0.041(4) Uani 1 1 d . U . . .
O19 O 0.1230(16) 0.6450(11) 0.6603(5) 0.039(4) Uani 1 1 d . U . . .
O20 O 0.320(2) 0.7002(14) 0.6586(7) 0.058(6) Uani 1 1 d . U . . .
C21 C 0.740(2) 0.3722(16) 0.7636(8) 0.038(6) Uani 1 1 d . U . . .
H21A H 0.812663 0.350426 0.753223 0.056 Uiso 1 1 calc R U . . .
H21B H 0.718537 0.422566 0.746650 0.056 Uiso 1 1 calc R U . . .
H21C H 0.686478 0.330791 0.765353 0.056 Uiso 1 1 calc R U . . .
C22 C 0.772(2) 0.3170(16) 0.8283(7) 0.035(6) Uani 1 1 d . U . . .
H22A H 0.843457 0.290567 0.818670 0.042 Uiso 1 1 calc R U . . .
H22B H 0.715445 0.276499 0.831265 0.042 Uiso 1 1 calc R U . . .
C23 C 0.7784(19) 0.3423(14) 0.8666(6) 0.026(5) Uani 1 1 d . U . . .
H23A H 0.705335 0.361879 0.878418 0.031 Uiso 1 1 calc R U . . .
H23B H 0.808010 0.295807 0.884609 0.031 Uiso 1 1 calc R U . . .
C24 C 0.897(3) 0.4177(18) 0.8910(8) 0.043(6) Uani 1 1 d . U . . .
H24A H 0.838593 0.418338 0.912658 0.064 Uiso 1 1 calc R U . . .
H24B H 0.933877 0.469775 0.886187 0.064 Uiso 1 1 calc R U . . .
H24C H 0.950939 0.371507 0.897182 0.064 Uiso 1 1 calc R U . . .
C25 C 0.743(3) 0.626(2) 0.7384(11) 0.069(10) Uani 1 1 d . U . . .
H25A H 0.701565 0.621882 0.717462 0.103 Uiso 1 1 calc R U . . .
H25B H 0.821132 0.612177 0.730612 0.103 Uiso 1 1 calc R U . . .
H25C H 0.733500 0.682180 0.744293 0.103 Uiso 1 1 calc R U . . .
C26 C 0.594(2) 0.5919(16) 0.7874(7) 0.036(6) Uani 1 1 d . U . . .
H26A H 0.543691 0.594346 0.767757 0.043 Uiso 1 1 calc R U . . .
H26B H 0.589823 0.646792 0.795416 0.043 Uiso 1 1 calc R U . . .
C27 C 0.561(3) 0.5274(19) 0.8212(8) 0.047(7) Uani 1 1 d . U . . .
H27A H 0.552773 0.474665 0.812430 0.056 Uiso 1 1 calc R U . . .
H27B H 0.490285 0.544763 0.835300 0.056 Uiso 1 1 calc R U . . .
C28 C 0.633(2) 0.5591(19) 0.8767(8) 0.043(7) Uani 1 1 d . U . . .
H28A H 0.658887 0.614589 0.867959 0.065 Uiso 1 1 calc R U . . .
H28B H 0.673162 0.530250 0.897327 0.065 Uiso 1 1 calc R U . . .
H28C H 0.554211 0.563422 0.886443 0.065 Uiso 1 1 calc R U . . .
C29 C 0.169(3) 0.4193(19) 0.8215(9) 0.051(8) Uani 1 1 d . U . . .
H29A H 0.246986 0.418748 0.811718 0.077 Uiso 1 1 calc R U . . .
H29B H 0.128060 0.403776 0.802420 0.077 Uiso 1 1 calc R U . . .
H29C H 0.156895 0.379704 0.845494 0.077 Uiso 1 1 calc R U . . .
C30 C 0.205(2) 0.5350(18) 0.8494(8) 0.042(6) Uani 1 1 d . U . . .
H30A H 0.275956 0.545706 0.832775 0.050 Uiso 1 1 calc R U . . .
H30B H 0.220177 0.496089 0.872865 0.050 Uiso 1 1 calc R U . . .
C31 C 0.151(2) 0.6133(17) 0.8598(8) 0.040(6) Uani 1 1 d . U . . .
H31A H 0.083079 0.602439 0.878117 0.048 Uiso 1 1 calc R U . . .
H31B H 0.200210 0.642247 0.871800 0.048 Uiso 1 1 calc R U . . .
C32 C 0.077(2) 0.7415(16) 0.8330(8) 0.037(6) Uani 1 1 d . U . . .
H32A H 0.006406 0.734732 0.849383 0.056 Uiso 1 1 calc R U . . .
H32B H 0.066160 0.776955 0.808603 0.056 Uiso 1 1 calc R U . . .
H32C H 0.126466 0.767109 0.846119 0.056 Uiso 1 1 calc R U . . .
C33 C 0.299(3) 0.7876(18) 0.7573(9) 0.046(7) Uani 1 1 d . U . . .
H33A H 0.364633 0.819218 0.753623 0.069 Uiso 1 1 calc R U . . .
H33B H 0.318617 0.729214 0.766243 0.069 Uiso 1 1 calc R U . . .
H33C H 0.243869 0.808747 0.776594 0.069 Uiso 1 1 calc R U . . .
C34 C 0.228(2) 0.8817(16) 0.7062(7) 0.033(5) Uani 1 1 d . U . . .
H34A H 0.291997 0.914530 0.706152 0.039 Uiso 1 1 calc R U . . .
H34B H 0.164936 0.903444 0.722790 0.039 Uiso 1 1 calc R U . . .
C35 C 0.202(2) 0.8865(18) 0.6657(8) 0.039(6) Uani 1 1 d . U . . .
H35A H 0.166510 0.941478 0.656955 0.047 Uiso 1 1 calc R U . . .
H35B H 0.269859 0.878363 0.647933 0.047 Uiso 1 1 calc R U . . .
C36 C 0.009(2) 0.8572(19) 0.6660(9) 0.047(7) Uani 1 1 d . U . . .
H36A H -0.015804 0.878485 0.690061 0.070 Uiso 1 1 calc R U . . .
H36B H -0.038233 0.813748 0.663786 0.070 Uiso 1 1 calc R U . . .
H36C H 0.004411 0.902256 0.644171 0.070 Uiso 1 1 calc R U . . .
C37 C 0.427(3) 0.706(2) 0.6656(10) 0.054(8) Uani 1 1 d . U . . .
H37A H 0.457838 0.651121 0.675916 0.081 Uiso 1 1 calc R U . . .
H37B H 0.426788 0.743213 0.684385 0.081 Uiso 1 1 calc R U . . .
H37C H 0.472209 0.727816 0.641576 0.081 Uiso 1 1 calc R U . . .
C38 C 0.308(3) 0.650(2) 0.6310(9) 0.049(7) Uani 1 1 d . U . . .
H38A H 0.357449 0.667536 0.606945 0.059 Uiso 1 1 calc R U . . .
H38B H 0.327460 0.591807 0.640846 0.059 Uiso 1 1 calc R U . . .
C39 C 0.198(3) 0.660(2) 0.6235(11) 0.066(9) Uani 1 1 d . U . . .
H39A H 0.185850 0.619508 0.606970 0.079 Uiso 1 1 calc R U . . .
H39B H 0.182047 0.715938 0.609729 0.079 Uiso 1 1 calc R U . . .
C40 C 0.018(3) 0.626(2) 0.6588(9) 0.053(8) Uani 1 1 d . U . . .
H40A H -0.027881 0.676544 0.652479 0.079 Uiso 1 1 calc R U . . .
H40B H -0.012550 0.595591 0.683832 0.079 Uiso 1 1 calc R U . . .
H40C H 0.018520 0.590920 0.638985 0.079 Uiso 1 1 calc R U . . .
CL9 Cl 0.1288(5) 0.2489(3) 0.77099(15) 0.0250(11) Uani 1 1 d . U . . .
CL10 Cl 0.1422(4) 0.0927(3) 0.71965(15) 0.0215(10) Uani 1 1 d . U . . .
CL11 Cl -0.1093(4) 0.1321(3) 0.78972(16) 0.0224(10) Uani 1 1 d . U . . .
CL12 Cl 0.0467(4) -0.0469(3) 0.80370(16) 0.0232(11) Uani 1 1 d . U . . .
MG7 Mg 0.2014(7) 0.2352(5) 0.7053(2) 0.0242(16) Uani 1 1 d . U . . .
MG8 Mg 0.0889(6) 0.1018(4) 0.7891(2) 0.0195(15) Uani 1 1 d . U . . .
MG9 Mg -0.1474(6) -0.0117(4) 0.8156(2) 0.0189(14) Uani 1 1 d . U . . .
O21 O 0.2324(16) 0.3592(12) 0.6910(5) 0.039(4) Uani 1 1 d . U . . .
O22 O 0.0622(14) 0.2851(10) 0.6798(5) 0.031(4) Uani 1 1 d . U . . .
O23 O 0.3685(15) 0.2019(12) 0.7173(5) 0.037(4) Uani 1 1 d . U . . .
O24 O 0.287(2) 0.2070(14) 0.6520(6) 0.055(6) Uani 1 1 d . U . . .
O25 O 0.0766(13) 0.1187(10) 0.8479(5) 0.028(4) Uani 1 1 d . U . . .
O26 O 0.2536(13) 0.0637(9) 0.8015(4) 0.024(3) Uani 1 1 d . U . . .
O27 O -0.1476(13) -0.0008(10) 0.8733(4) 0.025(3) Uani 1 1 d . U . . .
O28 O -0.3102(13) 0.0260(10) 0.8325(4) 0.026(3) Uani 1 1 d . U . . .
O29 O -0.1881(13) -0.1392(9) 0.8291(4) 0.024(3) Uani 1 1 d . U . . .
O30 O -0.1880(14) -0.0359(10) 0.7642(5) 0.029(4) Uani 1 1 d . U . . .
C41 C 0.331(3) 0.402(3) 0.6837(12) 0.073(11) Uani 1 1 d . U . . .
H41A H 0.388163 0.370280 0.669050 0.110 Uiso 1 1 calc R U . . .
H41B H 0.354578 0.407048 0.708197 0.110 Uiso 1 1 calc R U . . .
H41C H 0.317756 0.456616 0.668857 0.110 Uiso 1 1 calc R U . . .
C42 C 0.158(4) 0.403(3) 0.6714(13) 0.079(12) Uani 1 1 d . U . . .
H42A H 0.182024 0.401752 0.643680 0.095 Uiso 1 1 calc R U . . .
H42B H 0.156478 0.460738 0.675449 0.095 Uiso 1 1 calc R U . . .
C43 C 0.053(4) 0.377(3) 0.6803(15) 0.093(14) Uani 1 1 d . U . . .
H43A H 0.006081 0.405665 0.661125 0.111 Uiso 1 1 calc R U . . .
H43B H 0.020027 0.388482 0.706088 0.111 Uiso 1 1 calc R U . . .
C44 C -0.038(3) 0.249(3) 0.6803(11) 0.067(10) Uani 1 1 d . U . . .
H44A H -0.085566 0.254045 0.704480 0.100 Uiso 1 1 calc R U . . .
H44B H -0.023777 0.190425 0.678008 0.100 Uiso 1 1 calc R U . . .
H44C H -0.075029 0.277510 0.658614 0.100 Uiso 1 1 calc R U . . .
C45 C 0.411(3) 0.221(2) 0.7498(11) 0.066(10) Uani 1 1 d . U . . .
H45A H 0.423300 0.170150 0.767779 0.099 Uiso 1 1 calc R U . . .
H45B H 0.357349 0.258546 0.762671 0.099 Uiso 1 1 calc R U . . .
H45C H 0.479749 0.247911 0.741220 0.099 Uiso 1 1 calc R U . . .
C46 C 0.434(4) 0.191(3) 0.6840(14) 0.091(14) Uani 1 1 d . U . . .
H46A H 0.463986 0.244364 0.671795 0.109 Uiso 1 1 calc R U . . .
H46B H 0.497040 0.152094 0.690713 0.109 Uiso 1 1 calc R U . . .
C47 C 0.385(3) 0.161(2) 0.6576(10) 0.052(8) Uani 1 1 d . U . . .
H47A H 0.370648 0.102195 0.666779 0.063 Uiso 1 1 calc R U . . .
H47B H 0.434743 0.164687 0.632868 0.063 Uiso 1 1 calc R U . . .
C48 C 0.239(4) 0.184(3) 0.6232(12) 0.077(11) Uani 1 1 d . U . . .
H48A H 0.294478 0.180272 0.600787 0.116 Uiso 1 1 calc R U . . .
H48B H 0.180955 0.226094 0.615909 0.116 Uiso 1 1 calc R U . . .
H48C H 0.207488 0.130789 0.632347 0.116 Uiso 1 1 calc R U . . .
C49 C 0.001(2) 0.1757(15) 0.8651(7) 0.028(5) Uani 1 1 d . U . . .
H49A H 0.003151 0.165883 0.892932 0.043 Uiso 1 1 calc R U . . .
H49B H -0.072738 0.168490 0.859913 0.043 Uiso 1 1 calc R U . . .
H49C H 0.021489 0.232084 0.854325 0.043 Uiso 1 1 calc R U . . .
C50 C 0.1858(17) 0.1201(13) 0.8583(6) 0.019(4) Uani 1 1 d . U . . .
H50A H 0.216223 0.174239 0.847495 0.023 Uiso 1 1 calc R U . . .
H50B H 0.182444 0.111822 0.886600 0.023 Uiso 1 1 calc R U . . .
C51 C 0.255(2) 0.0549(14) 0.8431(7) 0.027(5) Uani 1 1 d . U . . .
H51A H 0.228666 0.000587 0.855832 0.033 Uiso 1 1 calc R U . . .
H51B H 0.331105 0.057567 0.848337 0.033 Uiso 1 1 calc R U . . .
C52 C 0.324(2) 0.0019(19) 0.7837(8) 0.043(7) Uani 1 1 d . U . . .
H52A H 0.396143 -0.002218 0.792445 0.065 Uiso 1 1 calc R U . . .
H52B H 0.331907 0.017798 0.755682 0.065 Uiso 1 1 calc R U . . .
H52C H 0.291216 -0.051686 0.791039 0.065 Uiso 1 1 calc R U . . .
C53 C -0.3757(19) 0.0698(16) 0.8053(7) 0.031(5) Uani 1 1 d . U . . .
H53A H -0.452960 0.059333 0.814095 0.046 Uiso 1 1 calc R U . . .
H53B H -0.353473 0.051221 0.780411 0.046 Uiso 1 1 calc R U . . .
H53C H -0.366066 0.129098 0.802426 0.046 Uiso 1 1 calc R U . . .
C54 C -0.3174(17) 0.0713(12) 0.8641(6) 0.018(4) Uani 1 1 d . U . . .
H54A H -0.395033 0.081570 0.874806 0.022 Uiso 1 1 calc R U . . .
H54B H -0.284404 0.125200 0.855301 0.022 Uiso 1 1 calc R U . . .
C55 C -0.2550(19) 0.0187(15) 0.8946(7) 0.027(5) Uani 1 1 d . U . . .
H55A H -0.247420 0.049904 0.915337 0.032 Uiso 1 1 calc R U . . .
H55B H -0.292753 -0.032269 0.905963 0.032 Uiso 1 1 calc R U . . .
C56 C -0.064(2) -0.0343(16) 0.8980(7) 0.035(6) Uani 1 1 d . U . . .
H56A H -0.063925 0.000877 0.917547 0.052 Uiso 1 1 calc R U . . .
H56B H 0.007854 -0.035976 0.882446 0.052 Uiso 1 1 calc R U . . .
H56C H -0.081269 -0.090395 0.910721 0.052 Uiso 1 1 calc R U . . .
C57 C -0.2231(19) -0.1811(14) 0.8657(6) 0.023(5) Uani 1 1 d . U . . .
H57A H -0.229789 -0.143037 0.884395 0.035 Uiso 1 1 calc R U . . .
H57B H -0.169615 -0.226820 0.872662 0.035 Uiso 1 1 calc R U . . .
H57C H -0.294529 -0.203022 0.865960 0.035 Uiso 1 1 calc R U . . .
C58 C -0.237(2) -0.1631(15) 0.7996(7) 0.028(5) Uani 1 1 d . U . . .
H58A H -0.316544 -0.145763 0.802356 0.033 Uiso 1 1 calc R U . . .
H58B H -0.229488 -0.223912 0.801241 0.033 Uiso 1 1 calc R U . . .
C59 C -0.182(2) -0.1227(15) 0.7619(7) 0.031(5) Uani 1 1 d . U . . .
H59A H -0.104571 -0.144393 0.757525 0.037 Uiso 1 1 calc R U . . .
H59B H -0.219811 -0.132595 0.740560 0.037 Uiso 1 1 calc R U . . .
C60 C -0.149(2) 0.0129(15) 0.7291(7) 0.027(5) Uani 1 1 d . U . . .
H60A H -0.069824 0.002822 0.723472 0.041 Uiso 1 1 calc R U . . .
H60B H -0.167053 0.071399 0.730840 0.041 Uiso 1 1 calc R U . . .
H60C H -0.184689 -0.001600 0.708384 0.041 Uiso 1 1 calc R U . . .
CL13 Cl 0.5479(4) 0.0364(3) 0.43816(15) 0.0226(10) Uani 1 1 d . U . . .
CL14 Cl 0.5761(4) 0.2278(3) 0.38804(16) 0.0237(11) Uani 1 1 d . U . . .
CL15 Cl 0.7557(5) 0.1470(3) 0.46432(17) 0.0295(12) Uani 1 1 d . U . . .
CL16 Cl 0.5767(5) 0.3095(3) 0.47584(19) 0.0298(12) Uani 1 1 d . U . . .
MG10 Mg 0.7634(7) 0.2732(5) 0.4908(2) 0.0276(17) Uani 1 1 d . U . . .
MG11 Mg 0.5604(6) 0.1722(4) 0.4578(2) 0.0196(14) Uani 1 1 d . U . . .
MG12 Mg 0.5352(6) 0.0958(4) 0.3717(2) 0.0209(15) Uani 1 1 d . U . . .
O31 O 0.711(2) 0.2283(16) 0.5491(7) 0.064(6) Uani 1 1 d . U . . .
O32 O 0.9120(16) 0.2220(12) 0.5095(6) 0.040(4) Uani 1 1 d . U . . .
O33 O 0.8459(17) 0.3393(13) 0.4407(6) 0.048(3) Uani 1 1 d . U . . .
O34 O 0.7823(17) 0.3894(13) 0.5070(6) 0.048(3) Uani 1 1 d . U . . .
O35 O 0.5172(13) 0.1114(10) 0.5161(4) 0.026(3) Uani 1 1 d . U . . .
O36 O 0.3873(14) 0.1928(11) 0.4666(5) 0.033(4) Uani 1 1 d . U . . .
O37 O 0.3662(13) 0.1192(10) 0.3787(5) 0.028(3) Uani 1 1 d . U . . .
O38 O 0.5047(15) 0.1580(11) 0.3148(5) 0.037(4) Uani 1 1 d . U . . .
C61 C 0.599(3) 0.232(3) 0.5736(12) 0.073(11) Uani 1 1 d . U . . .
H61A H 0.569229 0.177485 0.579136 0.110 Uiso 1 1 calc R U . . .
H61B H 0.548429 0.271586 0.559572 0.110 Uiso 1 1 calc R U . . .
H61C H 0.606109 0.250593 0.597829 0.110 Uiso 1 1 calc R U . . .
C62 C 0.821(4) 0.206(3) 0.5710(13) 0.081(12) Uani 1 1 d . U . . .
H62A H 0.847083 0.255799 0.577674 0.098 Uiso 1 1 calc R U . . .
H62B H 0.805425 0.165153 0.594915 0.098 Uiso 1 1 calc R U . . .
C63 C 0.894(4) 0.174(3) 0.5466(12) 0.079(12) Uani 1 1 d . U . . .
H63A H 0.870867 0.119423 0.543933 0.095 Uiso 1 1 calc R U . . .
H63B H 0.964258 0.164790 0.557296 0.095 Uiso 1 1 calc R U . . .
C64 C 0.817(6) 0.332(4) 0.4033(19) 0.13(2) Uani 1 1 d . U . . .
H64A H 0.738272 0.348106 0.401706 0.202 Uiso 1 1 d . U . . .
H64B H 0.828468 0.272749 0.398911 0.202 Uiso 1 1 d . U . . .
H64C H 0.861053 0.365302 0.382140 0.202 Uiso 1 1 d . U . . .
C65 C 0.876(5) 0.416(3) 0.4412(12) 0.105(12) Uani 1 1 d D U . . .
H65A H 0.838039 0.456772 0.423005 0.126 Uiso 1 1 calc R U . . .
H65B H 0.956143 0.418559 0.433440 0.126 Uiso 1 1 calc R U . . .
C66 C 0.997(4) 0.191(3) 0.4890(15) 0.105(12) Uani 1 1 d . U . . .
H66A H 1.021402 0.137089 0.502890 0.157 Uiso 1 1 calc R U . . .
H66B H 1.056475 0.228227 0.484326 0.157 Uiso 1 1 calc R U . . .
H66C H 0.976333 0.183015 0.464296 0.157 Uiso 1 1 calc R U . . .
C67 C 0.846(4) 0.434(3) 0.4809(11) 0.075(11) Uani 1 1 d D U . . .
H67A H 0.915602 0.434525 0.491419 0.090 Uiso 1 1 calc R U . . .
H67B H 0.812408 0.490887 0.478464 0.090 Uiso 1 1 calc R U . . .
C68 C 0.740(4) 0.417(3) 0.5406(14) 0.093(14) Uani 1 1 d . U . . .
H68A H 0.784421 0.392173 0.560905 0.139 Uiso 1 1 calc R U . . .
H68B H 0.664390 0.401508 0.548148 0.139 Uiso 1 1 calc R U . . .
H68C H 0.742031 0.477360 0.536884 0.139 Uiso 1 1 calc R U . . .
C69 C 0.583(3) 0.0456(19) 0.5337(9) 0.050(7) Uani 1 1 d . U . . .
H69A H 0.541002 0.018032 0.557269 0.074 Uiso 1 1 calc R U . . .
H69B H 0.648409 0.066939 0.539961 0.074 Uiso 1 1 calc R U . . .
H69C H 0.604705 0.005911 0.515925 0.074 Uiso 1 1 calc R U . . .
C70 C 0.400(2) 0.0954(18) 0.5228(8) 0.043(6) Uani 1 1 d . U . . .
H70A H 0.375136 0.082197 0.550736 0.051 Uiso 1 1 calc R U . . .
H70B H 0.387857 0.047995 0.510594 0.051 Uiso 1 1 calc R U . . .
C71 C 0.340(2) 0.1716(18) 0.5055(8) 0.041(6) Uani 1 1 d . U . . .
H71A H 0.261114 0.161502 0.506751 0.049 Uiso 1 1 calc R U . . .
H71B H 0.344734 0.217258 0.519852 0.049 Uiso 1 1 calc R U . . .
C72 C 0.329(2) 0.2650(14) 0.4486(7) 0.031(5) Uani 1 1 d . U . . .
H72A H 0.250634 0.256191 0.452334 0.046 Uiso 1 1 calc R U . . .
H72B H 0.356120 0.275418 0.421063 0.046 Uiso 1 1 calc R U . . .
H72C H 0.341243 0.312679 0.460268 0.046 Uiso 1 1 calc R U . . .
C73 C 0.292(3) 0.080(2) 0.4099(11) 0.063(9) Uani 1 1 d . U . . .
H73A H 0.272925 0.116058 0.429375 0.094 Uiso 1 1 calc R U . . .
H73B H 0.326533 0.027532 0.421518 0.094 Uiso 1 1 calc R U . . .
H73C H 0.224967 0.068992 0.400294 0.094 Uiso 1 1 calc R U . . .
C74 C 0.321(2) 0.1662(16) 0.3430(7) 0.036(6) Uani 1 1 d . U . . .
H74A H 0.298293 0.127268 0.327668 0.043 Uiso 1 1 calc R U . . .
H74B H 0.256269 0.203061 0.350277 0.043 Uiso 1 1 calc R U . . .
C75 C 0.407(2) 0.2131(16) 0.3214(7) 0.034(5) Uani 1 1 d . U . . .
H75A H 0.423264 0.256141 0.335745 0.041 Uiso 1 1 calc R U . . .
H75B H 0.385095 0.240880 0.296482 0.041 Uiso 1 1 calc R U . . .
C76 C 0.584(3) 0.196(2) 0.2892(10) 0.066(9) Uani 1 1 d . U . . .
H76A H 0.557226 0.211328 0.264174 0.099 Uiso 1 1 calc R U . . .
H76B H 0.649031 0.157734 0.286798 0.099 Uiso 1 1 calc R U . . .
H76C H 0.601963 0.245165 0.298138 0.099 Uiso 1 1 calc R U . . .
C77 C 0.430(2) -0.0520(17) 0.3457(8) 0.041(6) Uani 1 1 d D U . . .
H77A H 0.402396 -0.013130 0.324551 0.062 Uiso 1 1 calc R U . . .
H77B H 0.371909 -0.059845 0.367662 0.062 Uiso 1 1 calc R U . . .
H77C H 0.452453 -0.105121 0.337150 0.062 Uiso 1 1 calc R U . . .
O39 O 0.5202(13) -0.0202(10) 0.3566(5) 0.031(4) Uani 1 1 d D U . . .
C78 C 0.619(2) -0.0574(19) 0.3394(9) 0.048(7) Uani 1 1 d D U . . .
H78A H 0.628185 -0.040363 0.311163 0.057 Uiso 1 1 calc R U . . .
H78B H 0.618165 -0.118342 0.345282 0.057 Uiso 1 1 calc R U . . .
C79 C 0.711(2) -0.0295(18) 0.3557(9) 0.047(7) Uani 1 1 d D U . . .
H79A H 0.781928 -0.046697 0.341519 0.056 Uiso 1 1 calc R U . . .
H79B H 0.709145 -0.054889 0.383055 0.056 Uiso 1 1 calc R U . . .
O40 O 0.6997(13) 0.0628(10) 0.3522(5) 0.031(4) Uani 1 1 d D U . . .
C80 C 0.794(2) 0.1034(17) 0.3563(8) 0.043(6) Uani 1 1 d D U . . .
H80A H 0.800702 0.099732 0.383641 0.064 Uiso 1 1 calc R U . . .
H80B H 0.787229 0.161640 0.344432 0.064 Uiso 1 1 calc R U . . .
H80C H 0.860252 0.076659 0.343487 0.064 Uiso 1 1 calc R U . . .
CL17 Cl 0.6665(5) 0.5816(3) 0.41311(18) 0.0301(12) Uani 1 1 d . U . . .
CL18 Cl 0.4559(4) 0.7163(3) 0.39268(17) 0.0255(11) Uani 1 1 d . U . . .
CL19 Cl 0.6672(7) 0.6398(4) 0.5048(2) 0.0522(18) Uani 1 1 d . U . . .
CL20 Cl 0.6889(4) 0.7953(3) 0.43079(15) 0.0227(10) Uani 1 1 d . U . . .
MG13 Mg 0.5558(6) 0.6124(4) 0.3605(2) 0.0201(14) Uani 1 1 d . U . . .
MG14 Mg 0.5634(7) 0.6825(5) 0.4490(2) 0.0263(12) Uani 1 1 d . U . . .
MG15 Mg 0.7769(7) 0.7564(4) 0.4893(2) 0.0263(12) Uani 1 1 d . U . . .
O41 O 0.6626(15) 0.6956(11) 0.3249(5) 0.035(4) Uani 1 1 d . U . . .
O42 O 0.4813(14) 0.6450(10) 0.3097(5) 0.030(4) Uani 1 1 d . U . . .
O43 O 0.4446(13) 0.5195(9) 0.3782(5) 0.026(3) Uani 1 1 d . U . . .
O44 O 0.6410(15) 0.5137(11) 0.3371(5) 0.037(4) Uani 1 1 d . U . . .
O45 O 0.4375(15) 0.7594(11) 0.4759(5) 0.034(4) Uani 1 1 d . U . . .
O46 O 0.4470(15) 0.5976(11) 0.4794(5) 0.036(4) Uani 1 1 d . U . . .
O49 O 0.845(2) 0.7180(18) 0.5413(8) 0.078(8) Uani 1 1 d . U . . .
O50 O 0.9238(17) 0.7017(12) 0.4610(6) 0.046(5) Uani 1 1 d . U . . .
C81 C 0.362(2) 0.6441(19) 0.3125(9) 0.044(7) Uani 1 1 d . U . . .
H81A H 0.327272 0.683283 0.329074 0.067 Uiso 1 1 calc R U . . .
H81B H 0.339450 0.588385 0.323515 0.067 Uiso 1 1 calc R U . . .
H81C H 0.339822 0.659889 0.286794 0.067 Uiso 1 1 calc R U . . .
C82 C 0.522(2) 0.7161(17) 0.2884(8) 0.037(6) Uani 1 1 d . U . . .
H82A H 0.490270 0.764319 0.300257 0.045 Uiso 1 1 calc R U . . .
H82B H 0.502333 0.723389 0.262016 0.045 Uiso 1 1 calc R U . . .
C83 C 0.648(2) 0.7113(17) 0.2865(7) 0.037(6) Uani 1 1 d . U . . .
H83A H 0.682602 0.666078 0.272881 0.045 Uiso 1 1 calc R U . . .
H83B H 0.678738 0.764076 0.273424 0.045 Uiso 1 1 calc R U . . .
C84 C 0.764(2) 0.7202(16) 0.3310(8) 0.034(6) Uani 1 1 d . U . . .
H84A H 0.823632 0.682881 0.321079 0.052 Uiso 1 1 calc R U . . .
H84B H 0.765287 0.718053 0.358683 0.052 Uiso 1 1 calc R U . . .
H84C H 0.774993 0.776776 0.317669 0.052 Uiso 1 1 calc R U . . .
C85 C 0.3581(19) 0.5137(14) 0.4087(7) 0.028(5) Uani 1 1 d . U . . .
H85A H 0.303196 0.478880 0.403602 0.042 Uiso 1 1 calc R U . . .
H85B H 0.324302 0.569008 0.410972 0.042 Uiso 1 1 calc R U . . .
H85C H 0.386489 0.489181 0.432666 0.042 Uiso 1 1 calc R U . . .
C86 C 0.485(2) 0.4401(16) 0.3695(8) 0.035(6) Uani 1 1 d . U . . .
H86A H 0.521100 0.408513 0.391002 0.042 Uiso 1 1 calc R U . . .
H86B H 0.423344 0.408837 0.365817 0.042 Uiso 1 1 calc R U . . .
C87 C 0.562(2) 0.4507(16) 0.3351(7) 0.034(5) Uani 1 1 d . U . . .
H87A H 0.522027 0.469261 0.312572 0.040 Uiso 1 1 calc R U . . .
H87B H 0.602316 0.397331 0.331846 0.040 Uiso 1 1 calc R U . . .
C88 C 0.749(2) 0.502(2) 0.3226(9) 0.048(7) Uani 1 1 d . U . . .
H88A H 0.790370 0.475589 0.343421 0.072 Uiso 1 1 calc R U . . .
H88B H 0.778173 0.555081 0.311004 0.072 Uiso 1 1 calc R U . . .
H88C H 0.755045 0.465873 0.303022 0.072 Uiso 1 1 calc R U . . .
C89 C 0.410(3) 0.8471(18) 0.4576(9) 0.047(7) Uani 1 1 d . U . . .
H89A H 0.375777 0.846597 0.434432 0.070 Uiso 1 1 calc R U . . .
H89B H 0.476600 0.877131 0.450725 0.070 Uiso 1 1 calc R U . . .
H89C H 0.358074 0.874433 0.475903 0.070 Uiso 1 1 calc R U . . .
C90 C 0.339(3) 0.717(2) 0.4889(12) 0.071(10) Uani 1 1 d . U . . .
H90A H 0.298908 0.713278 0.467199 0.085 Uiso 1 1 calc R U . . .
H90B H 0.289658 0.745212 0.508001 0.085 Uiso 1 1 calc R U . . .
C91 C 0.385(3) 0.628(2) 0.5081(10) 0.059(9) Uani 1 1 d . U . . .
H91A H 0.428814 0.633384 0.528595 0.071 Uiso 1 1 calc R U . . .
H91B H 0.323910 0.592571 0.519303 0.071 Uiso 1 1 calc R U . . .
C92 C 0.485(3) 0.5083(19) 0.4942(10) 0.055(8) Uani 1 1 d . U . . .
H92A H 0.509615 0.505269 0.519419 0.082 Uiso 1 1 calc R U . . .
H92B H 0.546454 0.490111 0.476058 0.082 Uiso 1 1 calc R U . . .
H92C H 0.424591 0.472468 0.496519 0.082 Uiso 1 1 calc R U . . .
C93 C 0.888(3) 0.639(2) 0.5576(10) 0.057(8) Uani 1 1 d . U . . .
H93A H 0.910986 0.605551 0.537253 0.086 Uiso 1 1 calc R U . . .
H93B H 0.830526 0.611395 0.576373 0.086 Uiso 1 1 calc R U . . .
H93C H 0.950552 0.645119 0.570543 0.086 Uiso 1 1 calc R U . . .
C94 C 1.017(7) 0.727(6) 0.4751(19) 0.19(3) Uani 1 1 d D U . . .
H94A H 1.024817 0.787369 0.470233 0.227 Uiso 1 1 calc R U . . .
H94B H 1.087103 0.696040 0.467826 0.227 Uiso 1 1 calc R U . . .
C95 C 0.958(6) 0.694(4) 0.5140(18) 0.14(2) Uani 1 1 d D U . . .
H95A H 1.014614 0.692247 0.531083 0.171 Uiso 1 1 calc R U . . .
H95B H 0.949548 0.635828 0.512160 0.171 Uiso 1 1 calc R U . . .
C98 C 0.939(3) 0.666(2) 0.4281(11) 0.066(10) Uani 1 1 d . U . . .
H98A H 0.924855 0.708704 0.406047 0.099 Uiso 1 1 calc R U . . .
H98B H 0.888111 0.622588 0.430972 0.099 Uiso 1 1 calc R U . . .
H98C H 1.014540 0.643034 0.423911 0.099 Uiso 1 1 calc R U . . .
C97 C 0.9137(10) 0.8959(7) 0.4394(5) 0.20(3) Uani 1 1 d D U . . .
H97A H 0.986068 0.915393 0.440075 0.297 Uiso 1 1 d D U . . .
H97B H 0.865058 0.942486 0.429618 0.297 Uiso 1 1 d D U . . .
H97C H 0.921132 0.854203 0.422415 0.297 Uiso 1 1 d D U . . .
O47 O 0.8693(12) 0.8608(9) 0.4765(4) 0.026(3) Uani 1 1 d D U . . .
C99 C 0.816(7) 0.922(3) 0.4978(19) 0.34(7) Uani 1 1 d D U . . .
H99A H 0.759948 0.955594 0.483681 0.404 Uiso 1 1 calc R U . . .
H99B H 0.870586 0.959873 0.501857 0.404 Uiso 1 1 calc R U . . .
C100 C 0.764(4) 0.878(4) 0.5359(13) 0.20(3) Uani 1 1 d D U . . .
H90C H 0.819590 0.843343 0.549848 0.237 Uiso 1 1 calc R U . . .
H90D H 0.727621 0.918488 0.552215 0.237 Uiso 1 1 calc R U . . .
O48 O 0.6830(17) 0.8272(13) 0.5262(6) 0.049(5) Uani 1 1 d D U . . .
C96 C 0.572(3) 0.819(3) 0.5429(14) 0.098(15) Uani 1 1 d D U . . .
H96A H 0.568789 0.776757 0.565964 0.146 Uiso 1 1 calc R U . . .
H96B H 0.530360 0.803235 0.524313 0.146 Uiso 1 1 calc R U . . .
H96C H 0.541095 0.872134 0.549982 0.146 Uiso 1 1 calc R U . . .
CL21 Cl 0.2446(4) 0.9468(3) 0.07420(16) 0.0197(10) Uani 1 1 d . U . . .
CL22 Cl 0.4031(4) 0.7680(3) 0.08032(16) 0.0212(10) Uani 1 1 d . U . . .
CL23 Cl 0.1675(4) 0.8005(3) 0.15781(14) 0.0184(10) Uani 1 1 d . U . . .
CL24 Cl 0.1666(4) 0.6501(3) 0.10421(14) 0.0177(10) Uani 1 1 d . U . . .
MG16 Mg 0.4388(6) 0.9143(4) 0.0579(2) 0.0181(14) Uani 1 1 d . U . . .
MG17 Mg 0.2027(5) 0.7985(4) 0.0870(2) 0.0146(13) Uani 1 1 d . U . . .
MG18 Mg 1.1063(6) 0.6608(4) 0.1714(2) 0.0161(14) Uani 1 1 d . U . . .
O51 O 0.4796(14) 1.0372(11) 0.0484(5) 0.031(4) Uani 1 1 d . U . . .
O52 O 0.4870(15) 0.9269(11) 0.1112(5) 0.033(4) Uani 1 1 d . U . . .
O53 O 0.6009(14) 0.8713(10) 0.0377(5) 0.029(4) Uani 1 1 d . U . . .
O54 O 0.4287(13) 0.9169(10) 0.0006(4) 0.025(3) Uani 1 1 d . U . . .
O55 O 0.0394(11) 0.8381(9) 0.0779(4) 0.018(3) Uani 1 1 d . U . . .
O56 O 0.1979(11) 0.7888(8) 0.0289(4) 0.017(3) Uani 1 1 d . U . . .
O57 O 0.0802(13) 0.5339(10) 0.1845(5) 0.026(3) Uani 1 1 d . U . . .
O58 O 0.2521(12) 0.6088(9) 0.1934(4) 0.020(3) Uani 1 1 d . U . . .
O59 O 0.9455(13) 0.6956(10) 0.1623(4) 0.025(3) Uani 1 1 d . U . . .
O60 O 1.0312(13) 0.6826(9) 0.2269(4) 0.024(3) Uani 1 1 d . U . . .
C101 C 0.502(2) 1.0920(14) 0.0108(7) 0.030(5) Uani 1 1 d . U . . .
H90E H 0.500634 1.149417 0.014975 0.045 Uiso 1 1 calc R U . . .
H90F H 0.445471 1.086966 -0.005237 0.045 Uiso 1 1 calc R U . . .
H90G H 0.574079 1.076004 -0.002189 0.045 Uiso 1 1 calc R U . . .
C102 C 0.532(2) 1.0618(17) 0.0771(8) 0.037(6) Uani 1 1 d . U . . .
H10F H 0.520004 1.122041 0.077130 0.045 Uiso 1 1 calc R U . . .
H10G H 0.612254 1.047344 0.073173 0.045 Uiso 1 1 calc R U . . .
C103 C 0.478(2) 1.0128(15) 0.1144(7) 0.032(5) Uani 1 1 d . U . . .
H10H H 0.513532 1.021594 0.136331 0.038 Uiso 1 1 calc R U . . .
H10I H 0.399292 1.031892 0.119037 0.038 Uiso 1 1 calc R U . . .
C104 C 0.458(3) 0.875(2) 0.1483(9) 0.051(8) Uani 1 1 d . U . . .
H10J H 0.470706 0.904357 0.168936 0.076 Uiso 1 1 calc R U . . .
H10K H 0.503677 0.823389 0.149569 0.076 Uiso 1 1 calc R U . . .
H10L H 0.380657 0.863511 0.151347 0.076 Uiso 1 1 calc R U . . .
C105 C 0.678(2) 0.8253(18) 0.0619(8) 0.042(6) Uani 1 1 d . U . . .
H10M H 0.652219 0.769899 0.071894 0.063 Uiso 1 1 calc R U . . .
H10N H 0.682175 0.854155 0.083428 0.063 Uiso 1 1 calc R U . . .
H10O H 0.750124 0.820696 0.046753 0.063 Uiso 1 1 calc R U . . .
C106 C 0.604(2) 0.8448(15) 0.0021(7) 0.030(5) Uani 1 1 d . U . . .
H10P H 0.579479 0.787839 0.006388 0.036 Uiso 1 1 calc R U . . .
H10Q H 0.680492 0.843848 -0.011079 0.036 Uiso 1 1 calc R U . . .
C107 C 0.535(2) 0.8988(19) -0.0222(8) 0.043(7) Uani 1 1 d . U . . .
H10R H 0.522644 0.871837 -0.043912 0.052 Uiso 1 1 calc R U . . .
H10S H 0.570531 0.950828 -0.032887 0.052 Uiso 1 1 calc R U . . .
C108 C 0.347(2) 0.9489(18) -0.0245(8) 0.041(6) Uani 1 1 d . U . . .
H10T H 0.378222 0.991722 -0.044879 0.062 Uiso 1 1 calc R U . . .
H10U H 0.282975 0.972627 -0.009509 0.062 Uiso 1 1 calc R U . . .
H10V H 0.325309 0.903927 -0.035941 0.062 Uiso 1 1 calc R U . . .
C109 C -0.026(2) 0.8917(17) 0.1001(8) 0.041(6) Uani 1 1 d . U . . .
H10W H -0.035458 0.946255 0.084388 0.062 Uiso 1 1 calc R U . . .
H90H H 0.009444 0.896773 0.122383 0.062 Uiso 1 1 calc R U . . .
H90O H -0.098185 0.869299 0.109038 0.062 Uiso 1 1 calc R U . . .
C110 C 0.029(2) 0.8561(17) 0.0391(7) 0.036(6) Uani 1 1 d . U . . .
H11C H 0.058580 0.910332 0.027958 0.043 Uiso 1 1 calc R U . . .
H11D H -0.049428 0.859101 0.035648 0.043 Uiso 1 1 calc R U . . .
C111 C 0.090(2) 0.7910(16) 0.0191(7) 0.030(5) Uani 1 1 d . U . . .
H11E H 0.057175 0.737045 0.028282 0.036 Uiso 1 1 calc R U . . .
H11F H 0.089808 0.805317 -0.009070 0.036 Uiso 1 1 calc R U . . .
C112 C 0.265(2) 0.7300(16) 0.0079(7) 0.033(6) Uani 1 1 d . U . . .
H11G H 0.236213 0.675187 0.015796 0.050 Uiso 1 1 calc R U . . .
H11H H 0.340804 0.727651 0.013603 0.050 Uiso 1 1 calc R U . . .
H11I H 0.263967 0.747561 -0.019764 0.050 Uiso 1 1 calc R U . . .
C113 C 0.349(2) 0.6482(16) 0.1873(7) 0.032(5) Uani 1 1 d . U . . .
H11J H 0.404877 0.612277 0.200148 0.048 Uiso 1 1 calc R U . . .
H11K H 0.336955 0.699891 0.197903 0.048 Uiso 1 1 calc R U . . .
H11L H 0.374312 0.660412 0.159654 0.048 Uiso 1 1 calc R U . . .
C114 C 0.2708(17) 0.5262(13) 0.1844(6) 0.022(4) Uani 1 1 d . U . . .
H11M H 0.333165 0.497281 0.196794 0.026 Uiso 1 1 calc R U . . .
H11N H 0.289064 0.528585 0.156204 0.026 Uiso 1 1 calc R U . . .
C115 C 0.169(2) 0.4799(17) 0.1987(8) 0.035(6) Uani 1 1 d . U . . .
H11O H 0.174058 0.427108 0.188634 0.041 Uiso 1 1 calc R U . . .
H11P H 0.157072 0.468013 0.227166 0.041 Uiso 1 1 calc R U . . .
C116 C -0.015(2) 0.4957(18) 0.1929(9) 0.045(7) Uani 1 1 d . U . . .
H11Q H -0.010712 0.448911 0.179008 0.068 Uiso 1 1 calc R U . . .
H11R H -0.075679 0.534973 0.185251 0.068 Uiso 1 1 calc R U . . .
H11S H -0.029096 0.475805 0.220681 0.068 Uiso 1 1 calc R U . . .
C117 C 1.090(2) 0.7023(19) 0.2535(8) 0.043(7) Uani 1 1 d . U . . .
H11T H 1.109121 0.759869 0.246166 0.065 Uiso 1 1 calc R U . . .
H11U H 1.156476 0.665879 0.254644 0.065 Uiso 1 1 calc R U . . .
H11V H 1.044794 0.695335 0.278852 0.065 Uiso 1 1 calc R U . . .
C118 C 0.939(2) 0.7423(15) 0.2216(7) 0.031(5) Uani 1 1 d . U . . .
H11W H 0.966237 0.796949 0.209612 0.037 Uiso 1 1 calc R U . . .
H90J H 0.896077 0.747870 0.246845 0.037 Uiso 1 1 calc R U . . .
C119 C 0.8683(19) 0.7142(15) 0.1963(7) 0.028(5) Uani 1 1 d . U . . .
H90K H 0.831016 0.664195 0.209661 0.034 Uiso 1 1 calc R U . . .
H90L H 0.812145 0.758130 0.188606 0.034 Uiso 1 1 calc R U . . .
C120 C 0.8779(17) 0.6854(13) 0.1330(6) 0.020(4) Uani 1 1 d . U . . .
H12D H 0.826888 0.642216 0.143600 0.029 Uiso 1 1 calc R U . . .
H12E H 0.925385 0.669498 0.110503 0.029 Uiso 1 1 calc R U . . .
H12F H 0.836443 0.737599 0.125246 0.029 Uiso 1 1 calc R U . . .
AL1 Al 0.1478(6) 0.9307(4) 0.5501(2) 0.0257(14) Uani 1 1 d . U . . .
CL27 Cl 0.1546(7) 0.9777(5) 0.4906(2) 0.055(2) Uani 1 1 d . U . . .
CL28 Cl 0.1213(6) 1.0336(4) 0.5801(2) 0.0437(16) Uani 1 1 d . U . . .
CL29 Cl 0.2980(6) 0.8671(4) 0.5623(2) 0.0447(16) Uani 1 1 d . U . . .
CL30 Cl 0.0197(9) 0.8479(7) 0.5668(3) 0.081(3) Uani 1 1 d . U . . .
AL2 Al 0.6133(7) 0.9299(6) 0.6638(2) 0.0403(19) Uani 1 1 d . U . . .
CL31 Cl 0.7306(9) 1.0076(8) 0.6320(3) 0.083(3) Uani 1 1 d . U . . .
CL32 Cl 0.4767(6) 0.9368(5) 0.6325(2) 0.0478(17) Uani 1 1 d . U . . .
CL33 Cl 0.5607(8) 0.9548(8) 0.7193(3) 0.074(3) Uani 1 1 d . U . . .
CL34 Cl 0.6935(10) 0.8080(7) 0.6688(4) 0.088(3) Uani 1 1 d . U . . .
AL3 Al 0.6752(6) 0.4317(5) 0.2091(2) 0.0305(16) Uani 1 1 d . U . . .
CL35 Cl 0.7680(6) 0.4167(6) 0.1556(2) 0.056(2) Uani 1 1 d . U . . .
CL36 Cl 0.5192(5) 0.3815(4) 0.2140(2) 0.0384(15) Uani 1 1 d . U . . .
CL37 Cl 0.6503(6) 0.5594(4) 0.2131(2) 0.0441(16) Uani 1 1 d . U . . .
CL38 Cl 0.7615(5) 0.3686(4) 0.25473(19) 0.0341(13) Uani 1 1 d . U . . .
AL4 Al 0.1283(6) 0.4322(4) 0.3341(2) 0.0245(14) Uani 1 1 d . U . . .
CL39 Cl 0.0084(5) 0.3990(5) 0.3041(2) 0.0438(16) Uani 1 1 d . U . . .
CL40 Cl 0.2829(6) 0.4313(5) 0.2972(2) 0.0425(16) Uani 1 1 d . U . . .
CL41 Cl 0.0837(7) 0.5503(4) 0.3506(3) 0.056(2) Uani 1 1 d . U . . .
CL42 Cl 0.1436(7) 0.3437(5) 0.3847(2) 0.0520(19) Uani 1 1 d . U . . .
AL5 Al 0.4263(7) 0.2710(5) 0.8991(2) 0.0377(18) Uani 1 1 d . U . . .
CL43 Cl 0.4452(7) 0.2565(6) 0.8397(2) 0.055(2) Uani 1 1 d . U . . .
CL44 Cl 0.2835(10) 0.2197(9) 0.9283(3) 0.095(4) Uani 1 1 d . U . . .
CL45 Cl 0.5676(8) 0.2112(4) 0.9231(2) 0.056(2) Uani 1 1 d . U . . .
CL46 Cl 0.4237(8) 0.3988(5) 0.9020(3) 0.060(2) Uani 1 1 d . U . . .
AL6 Al 0.4016(6) 0.7994(4) 0.8845(2) 0.0263(15) Uani 1 1 d . U . . .
CL47 Cl 0.4181(7) 0.7420(6) 0.8345(2) 0.061(2) Uani 1 1 d . U . . .
CL48 Cl 0.4851(5) 0.9119(4) 0.8714(2) 0.0449(17) Uani 1 1 d . U . . .
CL49 Cl 0.2329(5) 0.8277(4) 0.90339(19) 0.0346(13) Uani 1 1 d . U . . .
CL50 Cl 0.4809(6) 0.7214(4) 0.9279(2) 0.0447(17) Uani 1 1 d . U . . .
AL7 Al 0.8929(6) 0.0979(4) 0.99445(19) 0.0211(14) Uani 1 1 d . U . . .
CL51 Cl 0.8798(6) 0.1291(5) 1.05074(18) 0.0413(16) Uani 1 1 d . U . . .
CL52 Cl 1.0606(4) 0.0660(4) 0.97395(17) 0.0281(12) Uani 1 1 d . U . . .
CL53 Cl 0.8318(7) 0.1985(5) 0.9567(2) 0.055(2) Uani 1 1 d . U . . .
CL54 Cl 0.7999(5) -0.0059(4) 0.9977(2) 0.0395(15) Uani 1 1 d . U . . .
AL8 Al 0.6343(9) 0.4618(7) 0.6569(3) 0.053(2) Uani 1 1 d . U . . .
CL55 Cl 0.6746(8) 0.3306(6) 0.6632(3) 0.072(3) Uani 1 1 d . U . . .
CL56 Cl 0.5381(9) 0.4881(7) 0.7081(3) 0.074(3) Uani 1 1 d . U . . .
CL57 Cl 0.5529(11) 0.5034(9) 0.6089(3) 0.105(4) Uani 1 1 d . U . . .
CL58 Cl 0.7849(13) 0.5171(9) 0.6503(4) 0.111(4) Uani 1 1 d . U . . .
AL9 Al 0.8856(7) 0.6287(5) 0.9835(2) 0.0326(17) Uani 1 1 d . U . . .
CL59 Cl 0.7760(12) 0.5720(9) 0.9602(4) 0.110(4) Uani 1 1 d . U . . .
CL60 Cl 0.8793(9) 0.7589(5) 0.9626(3) 0.070(3) Uani 1 1 d . U . . .
CL61 Cl 0.8457(7) 0.6192(6) 1.0439(2) 0.060(2) Uani 1 1 d . U . . .
CL63 Cl 1.0519(9) 0.5812(7) 0.9707(3) 0.086(3) Uani 1 1 d . U . . .
AL10 Al 0.1629(8) 0.4053(6) 0.5457(3) 0.016(3) Uani 0.548(11) 1 d D U P A 1
CL64 Cl 0.1619(10) 0.4415(9) 0.4854(3) 0.049(4) Uani 0.548(11) 1 d D U P A 1
CL65 Cl 0.1195(12) 0.5147(7) 0.5707(4) 0.053(4) Uani 0.548(11) 1 d D U P A 1
CL66 Cl 0.0422(10) 0.3187(8) 0.5693(4) 0.055(4) Uani 0.548(11) 1 d D U P A 1
CL67 Cl 0.3183(8) 0.3547(8) 0.5597(4) 0.046(3) Uani 0.548(11) 1 d D U P A 1
AL90 Al 0.1320(11) 0.4295(8) 0.5486(4) 0.030(5) Uani 0.452(11) 1 d D U P A 2
CL94 Cl 0.1254(15) 0.3095(8) 0.5345(5) 0.059(5) Uani 0.452(11) 1 d D U P A 2
CL95 Cl 0.1302(16) 0.5212(11) 0.4986(4) 0.065(5) Uani 0.452(11) 1 d D U P A 2
CL96 Cl -0.0078(13) 0.4479(11) 0.5898(4) 0.063(5) Uani 0.452(11) 1 d D U P A 2
CL97 Cl 0.2756(13) 0.4343(13) 0.5745(5) 0.072(6) Uani 0.452(11) 1 d D U P A 2
AL11 Al 0.6873(6) 0.9779(4) 0.2114(2) 0.0240(14) Uani 1 1 d . U . . .
CL68 Cl 0.7373(7) 0.9343(6) 0.1583(2) 0.059(2) Uani 1 1 d . U . . .
CL69 Cl 0.6469(8) 1.1068(5) 0.1997(3) 0.066(2) Uani 1 1 d . U . . .
CL70 Cl 0.8160(5) 0.9482(5) 0.2460(2) 0.0413(16) Uani 1 1 d . U . . .
CL71 Cl 0.5443(5) 0.9188(5) 0.24010(19) 0.0405(15) Uani 1 1 d . U . . .
AL12 Al 0.1252(6) 0.8910(4) 0.3347(2) 0.0293(15) Uani 1 1 d . U . . .
CL72 Cl 0.2468(5) 0.8544(4) 0.2910(2) 0.0380(14) Uani 1 1 d . U . . .
CL73 Cl -0.0233(5) 0.8374(4) 0.3325(2) 0.0424(16) Uani 1 1 d . U . . .
CL74 Cl 0.1012(6) 1.0216(4) 0.3249(3) 0.0507(18) Uani 1 1 d . U . . .
CL76 Cl 0.1805(8) 0.8459(7) 0.3883(3) 0.070(3) Uani 1 1 d . U . . .

loop_
_atom_site_aniso_label
_atom_site_aniso_U_11
_atom_site_aniso_U_22
_atom_site_aniso_U_33
_atom_site_aniso_U_23
_atom_site_aniso_U_13
_atom_site_aniso_U_12
CL1 0.024(2) 0.011(2) 0.032(3) -0.0087(18) -0.0055(19) 0.0015(18)
CL2 0.024(2) 0.010(2) 0.037(3) -0.0081(18) -0.008(2) 0.0040(18)
CL3 0.040(3) 0.019(2) 0.037(3) -0.018(2) -0.003(2) -0.008(2)
CL4 0.022(2) 0.015(2) 0.029(2) -0.0137(18) -0.0019(18) -0.0064(18)
MG1 0.016(3) 0.009(3) 0.025(3) -0.006(2) -0.008(2) 0.001(2)
MG2 0.024(3) 0.009(3) 0.026(3) -0.005(2) -0.008(3) -0.003(2)
MG3 0.031(4) 0.012(3) 0.029(3) -0.009(2) 0.000(3) -0.006(3)
O1 0.029(6) 0.028(6) 0.031(6) -0.007(4) -0.006(4) -0.007(5)
O2 0.020(5) 0.019(5) 0.028(5) -0.008(4) -0.006(4) -0.003(4)
O3 0.028(6) 0.024(5) 0.035(6) 0.001(4) -0.008(4) -0.006(4)
O4 0.027(5) 0.016(5) 0.024(5) -0.008(4) -0.005(4) 0.001(4)
O5 0.032(6) 0.023(5) 0.030(6) -0.006(4) -0.007(4) -0.003(4)
O6 0.028(5) 0.019(5) 0.028(5) -0.006(4) -0.007(4) -0.003(4)
O7 0.043(6) 0.036(6) 0.041(6) -0.008(5) -0.005(5) -0.003(5)
O8 0.043(6) 0.033(6) 0.040(6) -0.014(5) -0.001(5) -0.010(5)
O9 0.035(6) 0.034(6) 0.038(6) -0.008(5) -0.002(5) 0.001(5)
O10 0.035(6) 0.042(6) 0.039(6) -0.006(5) -0.006(5) 0.005(5)
C1 0.018(8) 0.018(8) 0.029(9) -0.008(7) -0.008(7) -0.004(7)
C2 0.026(7) 0.024(6) 0.024(6) -0.005(5) -0.004(5) -0.002(5)
C3 0.017(6) 0.019(6) 0.017(6) -0.008(5) -0.004(5) 0.000(5)
C4 0.022(9) 0.036(10) 0.046(10) -0.019(8) -0.008(8) -0.009(8)
C5 0.047(11) 0.044(11) 0.051(11) -0.010(9) -0.012(9) -0.004(9)
C6 0.028(7) 0.023(7) 0.030(7) -0.003(5) -0.004(5) -0.005(5)
C7 0.024(6) 0.019(6) 0.026(6) -0.006(5) -0.004(5) 0.002(5)
C8 0.038(10) 0.024(9) 0.035(9) -0.012(7) -0.010(8) -0.009(8)
C9 0.043(10) 0.026(9) 0.043(10) -0.016(8) -0.005(8) -0.004(8)
C10 0.036(7) 0.033(7) 0.033(7) -0.007(5) -0.008(5) -0.003(5)
C11 0.035(7) 0.031(7) 0.037(7) -0.004(5) -0.007(5) -0.002(5)
C12 0.048(11) 0.027(10) 0.051(11) -0.018(8) -0.008(9) 0.006(8)
C13 0.064(13) 0.071(14) 0.071(13) 0.005(10) -0.015(10) 0.002(10)
C14 0.086(14) 0.085(14) 0.089(14) -0.010(6) -0.012(6) -0.005(6)
C15 0.070(11) 0.067(11) 0.068(11) -0.012(6) -0.011(6) -0.007(6)
C16 0.055(11) 0.043(11) 0.043(11) -0.027(9) -0.012(9) -0.008(9)
C17 0.056(12) 0.061(12) 0.046(11) -0.027(9) -0.006(9) -0.001(9)
C18 0.077(12) 0.078(12) 0.078(12) -0.013(6) -0.011(6) -0.004(6)
C19 0.040(8) 0.044(8) 0.045(8) -0.006(5) -0.005(5) 0.003(5)
C20 0.037(10) 0.033(10) 0.045(10) -0.002(8) -0.008(8) 0.000(8)
MG4 0.027(3) 0.017(3) 0.027(3) -0.008(3) -0.005(3) 0.001(3)
MG6 0.040(4) 0.026(4) 0.037(4) -0.009(3) 0.003(3) 0.001(3)
CL5 0.031(3) 0.017(2) 0.035(3) -0.0104(19) -0.002(2) -0.007(2)
CL6 0.032(3) 0.021(2) 0.034(3) -0.011(2) -0.001(2) -0.002(2)
CL7 0.035(3) 0.018(2) 0.030(3) -0.0034(19) -0.004(2) 0.006(2)
CL8 0.040(3) 0.027(3) 0.055(3) -0.001(2) 0.008(3) 0.008(2)
O11 0.028(6) 0.029(6) 0.034(6) -0.009(4) -0.006(4) 0.001(5)
O12 0.024(5) 0.023(5) 0.030(5) -0.009(4) 0.001(4) 0.007(4)
O13 0.030(6) 0.024(5) 0.028(5) -0.005(4) -0.004(4) -0.004(4)
O14 0.030(6) 0.025(5) 0.030(6) -0.004(4) -0.008(4) 0.001(4)
O15 0.030(6) 0.021(5) 0.029(5) -0.008(4) -0.008(4) -0.005(4)
O16 0.031(6) 0.024(5) 0.034(6) -0.004(4) -0.007(5) 0.001(5)
O17 0.040(6) 0.032(6) 0.040(6) -0.007(5) -0.002(5) -0.001(5)
O18 0.042(6) 0.039(6) 0.041(6) -0.004(5) -0.003(5) 0.001(5)
O19 0.043(6) 0.034(6) 0.036(6) -0.007(5) 0.001(5) 0.000(5)
O20 0.060(8) 0.054(7) 0.059(7) -0.011(5) -0.001(5) -0.001(5)
C21 0.049(11) 0.027(9) 0.042(10) -0.020(8) -0.010(8) 0.007(8)
C22 0.035(7) 0.031(7) 0.038(7) -0.004(5) -0.003(5) -0.004(5)
C23 0.027(7) 0.021(6) 0.028(7) -0.003(5) -0.004(5) -0.001(5)
C24 0.054(11) 0.037(10) 0.040(10) -0.002(8) -0.019(9) -0.008(9)
C25 0.079(14) 0.065(14) 0.064(13) -0.007(10) -0.014(10) -0.015(10)
C26 0.036(7) 0.035(7) 0.036(7) -0.007(5) -0.004(5) 0.002(5)
C27 0.046(8) 0.048(8) 0.048(8) -0.011(6) -0.007(6) -0.003(6)
C28 0.044(11) 0.050(11) 0.040(10) -0.013(9) -0.012(8) -0.006(9)
C29 0.047(11) 0.047(11) 0.056(12) -0.008(9) -0.003(9) 0.009(9)
C30 0.040(8) 0.041(8) 0.047(8) -0.009(5) -0.011(5) -0.003(5)
C31 0.041(8) 0.039(8) 0.042(8) -0.008(5) -0.010(5) -0.001(5)
C32 0.044(10) 0.026(9) 0.043(10) -0.007(8) -0.009(8) 0.000(8)
C33 0.056(12) 0.037(11) 0.050(11) -0.008(9) -0.019(9) -0.006(9)
C34 0.035(7) 0.029(7) 0.035(7) -0.008(5) -0.004(5) 0.002(5)
C35 0.042(8) 0.038(8) 0.037(8) -0.009(5) -0.001(5) -0.002(5)
C36 0.044(11) 0.042(11) 0.048(11) 0.000(9) 0.001(9) 0.003(9)
C37 0.053(12) 0.045(11) 0.060(12) -0.008(9) 0.001(9) 0.010(9)
C38 0.051(9) 0.046(9) 0.049(9) -0.009(6) -0.001(6) 0.000(6)
C39 0.068(11) 0.064(11) 0.064(11) -0.013(6) -0.004(6) -0.003(6)
C40 0.058(12) 0.049(12) 0.051(12) -0.008(9) -0.008(9) -0.001(9)
CL9 0.039(3) 0.013(2) 0.026(2) -0.0102(18) -0.003(2) -0.004(2)
CL10 0.027(3) 0.015(2) 0.026(2) -0.0115(18) -0.0035(19) -0.0021(19)
CL11 0.023(2) 0.015(2) 0.032(3) -0.0057(18) -0.0065(19) -0.0027(18)
CL12 0.022(2) 0.016(2) 0.035(3) -0.0097(19) -0.007(2) -0.0022(19)
MG7 0.030(4) 0.020(3) 0.025(3) -0.007(3) -0.005(3) -0.009(3)
MG8 0.022(3) 0.015(3) 0.025(3) -0.009(2) -0.006(3) -0.002(3)
MG9 0.019(3) 0.016(3) 0.025(3) -0.009(2) -0.007(2) 0.001(2)
O21 0.042(6) 0.036(6) 0.041(6) -0.003(5) -0.009(5) -0.007(5)
O22 0.032(6) 0.024(6) 0.038(6) -0.005(4) -0.009(5) -0.001(5)
O23 0.034(6) 0.040(6) 0.038(6) -0.011(5) -0.006(5) -0.004(5)
O24 0.061(7) 0.054(7) 0.053(7) -0.013(5) -0.007(5) -0.008(5)
O25 0.028(6) 0.028(6) 0.030(6) -0.006(4) -0.005(4) -0.003(5)
O26 0.026(5) 0.019(5) 0.031(5) -0.009(4) -0.005(4) -0.002(4)
O27 0.021(5) 0.027(5) 0.028(5) -0.010(4) -0.005(4) 0.003(4)
O28 0.028(6) 0.022(5) 0.028(5) -0.010(4) -0.002(4) 0.000(4)
O29 0.024(5) 0.021(5) 0.029(5) -0.006(4) -0.006(4) 0.000(4)
O30 0.028(6) 0.031(6) 0.031(6) -0.014(4) 0.000(4) -0.006(5)
C41 0.070(14) 0.070(14) 0.081(14) -0.010(10) -0.018(10) 0.002(10)
C42 0.078(13) 0.078(13) 0.081(13) -0.010(6) -0.014(6) -0.007(6)
C43 0.092(15) 0.090(15) 0.095(15) -0.016(6) -0.014(6) -0.005(6)
C44 0.065(13) 0.071(14) 0.068(13) -0.009(10) -0.015(10) -0.018(10)
C45 0.065(13) 0.073(14) 0.066(13) -0.013(10) -0.020(10) -0.008(10)
C46 0.091(15) 0.091(15) 0.092(15) -0.017(6) -0.011(6) -0.005(6)
C47 0.051(9) 0.053(9) 0.053(9) -0.012(6) -0.003(6) 0.000(6)
C48 0.083(15) 0.079(15) 0.073(14) -0.021(11) -0.011(11) -0.007(11)
C49 0.029(9) 0.029(9) 0.031(9) -0.017(7) -0.005(7) 0.003(8)
C50 0.015(6) 0.019(6) 0.023(6) -0.001(5) -0.008(5) 0.000(5)
C51 0.027(7) 0.023(7) 0.032(7) -0.003(5) -0.006(5) -0.002(5)
C52 0.037(10) 0.046(11) 0.046(11) -0.011(9) -0.007(8) 0.006(9)
C53 0.017(9) 0.033(9) 0.045(10) -0.014(8) -0.006(7) 0.005(7)
C54 0.020(6) 0.014(6) 0.022(6) -0.005(5) -0.003(5) 0.000(5)
C55 0.027(7) 0.025(7) 0.029(7) -0.007(5) -0.003(5) -0.002(5)
C56 0.041(10) 0.033(10) 0.034(10) -0.007(8) -0.010(8) -0.006(8)
C57 0.024(5) 0.022(5) 0.024(5) -0.004(2) -0.003(2) -0.001(2)
C58 0.031(7) 0.022(7) 0.030(7) -0.009(5) -0.002(5) 0.001(5)
C59 0.033(7) 0.027(7) 0.034(7) -0.010(5) -0.004(5) 0.003(5)
C60 0.029(9) 0.026(9) 0.032(9) -0.006(7) -0.017(7) 0.000(7)
CL13 0.030(3) 0.013(2) 0.026(2) -0.0054(17) -0.0084(19) 0.0020(18)
CL14 0.025(2) 0.012(2) 0.036(3) -0.0017(18) -0.012(2) -0.0007(18)
CL15 0.024(3) 0.024(3) 0.044(3) -0.012(2) -0.014(2) 0.009(2)
CL16 0.023(3) 0.010(2) 0.057(3) -0.010(2) -0.007(2) 0.0026(19)
MG10 0.028(4) 0.019(3) 0.037(4) -0.006(3) -0.007(3) 0.002(3)
MG11 0.018(3) 0.013(3) 0.029(3) -0.007(2) -0.007(2) 0.002(2)
MG12 0.020(3) 0.016(3) 0.026(3) -0.002(2) -0.005(3) 0.004(3)
O31 0.062(8) 0.066(8) 0.065(8) -0.014(5) -0.005(5) -0.008(5)
O32 0.038(6) 0.037(6) 0.047(6) -0.005(5) -0.011(5) -0.005(5)
O33 0.049(5) 0.042(5) 0.051(5) -0.008(4) -0.004(4) -0.005(4)
O34 0.049(5) 0.042(5) 0.051(5) -0.008(4) -0.004(4) -0.005(4)
O35 0.029(6) 0.024(5) 0.028(5) -0.005(4) -0.006(4) -0.002(4)
O36 0.034(6) 0.031(6) 0.034(6) -0.008(5) -0.004(5) 0.000(5)
O37 0.026(5) 0.027(5) 0.031(5) -0.005(4) -0.008(4) 0.001(4)
O38 0.035(6) 0.034(6) 0.042(6) -0.004(5) -0.009(5) -0.002(5)
C61 0.074(14) 0.070(14) 0.076(14) -0.026(10) 0.000(10) 0.002(10)
C62 0.082(13) 0.081(13) 0.081(13) -0.014(6) -0.010(6) -0.006(6)
C63 0.079(13) 0.078(13) 0.080(13) -0.012(6) -0.012(6) -0.006(6)
C64 0.13(2) 0.14(2) 0.13(2) -0.009(12) -0.019(12) -0.006(12)
C65 0.104(12) 0.103(12) 0.107(12) -0.017(5) -0.013(5) -0.005(5)
C66 0.104(12) 0.103(12) 0.107(12) -0.017(5) -0.013(5) -0.005(5)
C67 0.075(12) 0.073(12) 0.077(12) -0.014(6) -0.011(6) -0.003(6)
C68 0.099(17) 0.086(17) 0.096(17) -0.021(11) -0.013(11) -0.010(11)
C69 0.050(11) 0.049(11) 0.050(11) -0.005(9) -0.011(9) -0.003(9)
C70 0.044(8) 0.043(8) 0.042(8) -0.008(5) -0.004(5) -0.005(5)
C71 0.040(8) 0.042(8) 0.040(8) -0.007(5) -0.003(5) -0.005(5)
C72 0.024(9) 0.022(9) 0.043(10) 0.003(7) -0.008(8) 0.008(7)
C73 0.062(13) 0.061(13) 0.069(13) -0.024(10) 0.000(10) -0.010(10)
C74 0.034(7) 0.036(7) 0.040(7) -0.009(5) -0.011(5) 0.003(5)
C75 0.034(7) 0.029(7) 0.038(7) -0.006(5) -0.008(5) 0.003(5)
C76 0.065(13) 0.068(13) 0.059(13) -0.002(10) -0.005(10) 0.003(10)
C77 0.048(11) 0.036(10) 0.046(10) -0.015(8) -0.015(9) -0.005(8)
O39 0.031(6) 0.029(6) 0.036(6) -0.011(5) -0.007(5) 0.001(5)
C78 0.048(9) 0.048(9) 0.048(8) -0.010(6) -0.007(6) -0.001(6)
C79 0.047(8) 0.047(8) 0.047(8) -0.006(5) -0.008(6) -0.003(6)
O40 0.029(6) 0.027(6) 0.032(6) -0.003(4) 0.003(4) 0.009(5)
C80 0.040(10) 0.040(10) 0.046(11) -0.007(8) 0.002(8) 0.005(9)
CL17 0.027(3) 0.018(2) 0.050(3) -0.010(2) -0.021(2) 0.007(2)
CL18 0.022(2) 0.014(2) 0.044(3) -0.016(2) -0.010(2) 0.0097(18)
CL19 0.081(4) 0.036(3) 0.047(3) 0.007(3) -0.034(3) -0.031(3)
CL20 0.025(2) 0.011(2) 0.034(3) -0.0014(18) -0.011(2) -0.0053(18)
MG13 0.020(3) 0.012(3) 0.030(3) -0.009(2) -0.004(3) 0.002(2)
MG14 0.037(3) 0.015(2) 0.031(2) -0.0042(18) -0.015(2) -0.0079(19)
MG15 0.037(3) 0.015(2) 0.031(2) -0.0042(18) -0.015(2) -0.0079(19)
O41 0.034(6) 0.037(6) 0.037(6) -0.009(5) -0.003(5) -0.005(5)
O42 0.030(6) 0.030(6) 0.030(6) -0.004(4) -0.006(4) -0.007(5)
O43 0.027(5) 0.020(5) 0.033(6) -0.013(4) -0.003(4) 0.002(4)
O44 0.033(6) 0.035(6) 0.046(6) -0.011(5) -0.003(5) -0.008(5)
O45 0.037(6) 0.029(6) 0.039(6) -0.015(5) 0.005(5) -0.007(5)
O46 0.042(6) 0.029(6) 0.039(6) -0.011(5) 0.000(5) -0.012(5)
O49 0.083(9) 0.075(9) 0.079(9) -0.010(6) -0.021(6) -0.004(6)
O50 0.047(7) 0.042(7) 0.053(7) -0.016(5) -0.014(5) -0.001(5)
C81 0.037(10) 0.047(11) 0.050(11) -0.004(9) -0.011(9) -0.010(9)
C82 0.039(8) 0.034(7) 0.039(8) -0.006(5) -0.004(5) -0.005(5)
C83 0.037(8) 0.036(7) 0.039(7) -0.005(5) -0.003(5) -0.008(5)
C84 0.031(9) 0.032(9) 0.040(10) -0.014(8) 0.006(8) 0.000(8)
C85 0.027(9) 0.020(8) 0.039(10) -0.014(7) 0.000(7) -0.006(7)
C86 0.034(7) 0.033(7) 0.039(7) -0.009(5) -0.005(5) -0.003(5)
C87 0.036(7) 0.030(7) 0.036(7) -0.009(5) -0.006(5) -0.002(5)
C88 0.038(11) 0.050(11) 0.052(11) -0.003(9) -0.002(9) -0.005(9)
C89 0.051(11) 0.039(11) 0.051(11) -0.013(9) 0.001(9) -0.006(9)
C90 0.070(11) 0.069(11) 0.073(11) -0.015(6) -0.005(6) -0.005(6)
C91 0.062(10) 0.055(10) 0.061(10) -0.013(6) -0.003(6) -0.005(6)
C92 0.065(12) 0.046(11) 0.059(12) -0.009(9) -0.012(10) -0.027(9)
C93 0.060(12) 0.056(12) 0.058(12) -0.009(9) -0.017(10) 0.004(10)
C94 0.19(3) 0.19(3) 0.19(3) -0.031(8) -0.025(8) -0.012(6)
C95 0.14(2) 0.14(2) 0.14(2) -0.020(7) -0.020(7) -0.008(6)
C98 0.071(14) 0.065(13) 0.067(13) -0.023(10) -0.009(10) -0.005(10)
C97 0.20(3) 0.20(3) 0.20(3) -0.033(7) -0.027(6) -0.013(6)
O47 0.026(5) 0.023(5) 0.029(5) -0.005(4) -0.008(4) 0.001(4)
C99 0.34(7) 0.34(7) 0.34(7) -0.055(13) -0.045(11) -0.021(7)
C100 0.20(3) 0.20(3) 0.20(3) -0.033(7) -0.027(6) -0.013(6)
O48 0.049(7) 0.050(7) 0.051(7) -0.010(5) -0.010(5) -0.009(5)
C96 0.099(18) 0.097(18) 0.098(18) -0.026(11) -0.005(11) -0.007(11)
CL21 0.011(2) 0.010(2) 0.039(3) -0.0073(18) -0.0033(18) -0.0016(17)
CL22 0.013(2) 0.015(2) 0.038(3) -0.0088(18) -0.0082(18) 0.0035(17)
CL23 0.018(2) 0.014(2) 0.028(2) -0.0109(17) -0.0052(18) -0.0056(17)
CL24 0.027(2) 0.006(2) 0.022(2) -0.0070(16) -0.0036(18) -0.0034(17)
MG16 0.011(3) 0.015(3) 0.031(3) -0.010(2) -0.001(2) -0.005(2)
MG17 0.013(3) 0.007(3) 0.025(3) -0.004(2) -0.004(2) -0.003(2)
MG18 0.018(3) 0.011(3) 0.022(3) -0.007(2) -0.003(2) -0.003(2)
O51 0.034(6) 0.027(6) 0.038(6) -0.011(5) -0.005(5) -0.011(5)
O52 0.035(6) 0.033(6) 0.035(6) -0.016(5) -0.008(5) -0.005(5)
O53 0.027(6) 0.025(5) 0.035(6) -0.009(4) -0.004(4) -0.002(4)
O54 0.021(5) 0.023(5) 0.030(5) -0.002(4) -0.006(4) -0.003(4)
O55 0.013(5) 0.017(5) 0.027(5) -0.008(4) -0.008(4) -0.003(4)
O56 0.016(5) 0.015(5) 0.019(5) -0.005(4) -0.001(4) 0.000(4)
O57 0.028(6) 0.022(5) 0.030(5) -0.007(4) -0.004(4) -0.004(4)
O58 0.020(5) 0.015(5) 0.026(5) -0.009(4) -0.003(4) 0.005(4)
O59 0.023(5) 0.027(5) 0.028(5) -0.010(4) -0.004(4) -0.003(4)
O60 0.026(5) 0.019(5) 0.029(5) -0.010(4) 0.000(4) 0.001(4)
C101 0.028(9) 0.020(9) 0.042(10) -0.003(7) -0.005(8) 0.000(7)
C102 0.039(8) 0.035(8) 0.041(8) -0.010(5) -0.008(5) -0.004(5)
C103 0.033(7) 0.030(7) 0.033(7) -0.010(5) -0.004(5) 0.000(5)
C104 0.058(12) 0.044(11) 0.055(12) -0.018(9) -0.012(9) -0.007(9)
C105 0.038(10) 0.041(10) 0.046(11) -0.012(8) 0.002(8) -0.005(9)
C106 0.029(7) 0.030(7) 0.032(7) -0.008(5) -0.003(5) -0.003(5)
C107 0.044(8) 0.045(8) 0.041(8) -0.012(5) -0.003(5) -0.006(5)
C108 0.043(11) 0.039(10) 0.041(10) -0.003(8) -0.005(8) -0.009(9)
C109 0.041(11) 0.035(10) 0.050(11) -0.019(8) -0.002(9) -0.001(8)
C110 0.038(8) 0.033(7) 0.037(7) -0.007(5) -0.006(5) 0.000(5)
C111 0.029(7) 0.034(7) 0.030(7) -0.008(5) -0.008(5) -0.003(5)
C112 0.036(10) 0.029(9) 0.038(10) -0.020(8) -0.005(8) 0.008(8)
C113 0.028(9) 0.039(10) 0.033(9) -0.013(8) -0.009(7) -0.002(8)
C114 0.017(6) 0.021(6) 0.027(6) -0.005(5) -0.005(5) 0.004(5)
C115 0.035(7) 0.035(7) 0.035(7) -0.005(5) -0.008(5) -0.004(5)
C116 0.044(11) 0.039(11) 0.054(11) -0.008(9) -0.007(9) -0.010(9)
C117 0.041(11) 0.053(11) 0.035(10) -0.010(9) -0.003(8) 0.005(9)
C118 0.030(7) 0.029(7) 0.033(7) -0.007(5) 0.001(5) 0.001(5)
C119 0.023(7) 0.027(7) 0.031(7) -0.006(5) 0.004(5) 0.003(5)
C120 0.020(5) 0.020(5) 0.020(5) -0.004(2) -0.004(2) -0.003(2)
AL1 0.022(3) 0.025(3) 0.035(3) -0.015(3) -0.008(2) -0.003(2)
CL27 0.062(5) 0.062(5) 0.041(4) -0.013(3) -0.014(3) 0.018(4)
CL28 0.062(4) 0.025(3) 0.048(4) -0.016(3) -0.014(3) 0.007(3)
CL29 0.041(4) 0.045(4) 0.046(4) -0.010(3) -0.002(3) 0.014(3)
CL30 0.069(6) 0.070(6) 0.112(7) -0.006(5) -0.027(5) -0.045(5)
AL2 0.037(4) 0.045(4) 0.040(4) -0.006(3) -0.009(3) -0.005(3)
CL31 0.078(6) 0.093(7) 0.080(6) 0.006(5) -0.027(5) -0.026(5)
CL32 0.047(4) 0.055(4) 0.047(4) -0.009(3) -0.017(3) -0.010(3)
CL33 0.062(5) 0.114(7) 0.054(5) -0.035(5) -0.013(4) 0.000(5)
CL34 0.092(7) 0.073(6) 0.099(7) -0.009(5) -0.035(6) 0.027(5)
AL3 0.026(3) 0.030(3) 0.038(4) -0.010(3) -0.009(3) -0.002(3)
CL35 0.032(4) 0.091(6) 0.051(4) -0.034(4) -0.004(3) -0.002(4)
CL36 0.019(3) 0.027(3) 0.074(4) -0.013(3) -0.018(3) 0.000(2)
CL37 0.035(3) 0.022(3) 0.079(5) -0.010(3) -0.015(3) -0.004(2)
CL38 0.025(3) 0.030(3) 0.054(4) -0.018(3) -0.017(2) 0.002(2)
AL4 0.024(3) 0.022(3) 0.031(3) -0.013(2) -0.008(2) 0.002(2)
CL39 0.026(3) 0.068(4) 0.047(4) -0.031(3) -0.012(3) -0.005(3)
CL40 0.033(3) 0.051(4) 0.048(4) -0.020(3) -0.010(3) 0.004(3)
CL41 0.068(5) 0.027(3) 0.076(5) -0.027(3) -0.006(4) 0.009(3)
CL42 0.056(4) 0.046(4) 0.050(4) 0.003(3) -0.014(3) 0.011(3)
AL5 0.041(4) 0.039(4) 0.039(4) -0.013(3) -0.008(3) -0.016(3)
CL43 0.053(4) 0.086(5) 0.030(3) -0.023(3) -0.010(3) 0.002(4)
CL44 0.088(7) 0.134(8) 0.077(6) -0.049(6) 0.016(5) -0.062(6)
CL45 0.093(6) 0.032(4) 0.049(4) -0.017(3) -0.025(4) 0.011(4)
CL46 0.068(5) 0.032(4) 0.086(5) -0.013(3) -0.032(4) 0.011(3)
AL6 0.027(3) 0.020(3) 0.032(3) -0.006(2) -0.004(3) 0.005(3)
CL47 0.066(5) 0.072(5) 0.053(4) -0.037(4) -0.017(4) 0.023(4)
CL48 0.021(3) 0.033(3) 0.074(5) 0.007(3) -0.009(3) 0.006(2)
CL49 0.025(3) 0.032(3) 0.048(4) -0.011(3) -0.004(2) -0.004(2)
CL50 0.057(4) 0.031(3) 0.041(4) -0.004(3) -0.008(3) 0.022(3)
AL7 0.025(3) 0.021(3) 0.020(3) -0.007(2) -0.010(2) -0.002(2)
CL51 0.048(4) 0.056(4) 0.026(3) -0.021(3) -0.010(3) 0.001(3)
CL52 0.020(3) 0.032(3) 0.036(3) -0.008(2) -0.011(2) -0.003(2)
CL53 0.069(5) 0.043(4) 0.040(4) 0.002(3) -0.002(3) 0.029(4)
CL54 0.025(3) 0.040(3) 0.058(4) -0.015(3) -0.006(3) -0.013(3)
AL8 0.058(5) 0.055(4) 0.051(4) -0.014(3) -0.021(4) 0.002(4)
CL55 0.067(5) 0.052(5) 0.102(7) -0.029(4) -0.006(5) -0.004(4)
CL56 0.082(6) 0.090(6) 0.057(5) -0.029(4) -0.030(4) 0.024(5)
CL57 0.101(7) 0.141(9) 0.076(6) -0.036(6) -0.033(5) 0.060(7)
CL58 0.129(9) 0.091(7) 0.115(8) -0.009(6) -0.007(7) -0.046(7)
AL9 0.032(3) 0.030(3) 0.039(4) -0.010(3) -0.007(3) -0.001(3)
CL59 0.116(8) 0.126(8) 0.111(8) -0.050(7) -0.029(6) -0.052(7)
CL60 0.082(6) 0.036(4) 0.089(6) -0.001(4) -0.025(5) 0.016(4)
CL61 0.054(5) 0.087(6) 0.046(4) -0.024(4) -0.015(3) 0.000(4)
CL63 0.070(6) 0.093(7) 0.082(6) -0.011(5) -0.010(5) 0.047(5)
AL10 0.011(4) 0.015(5) 0.025(5) -0.005(4) -0.008(4) 0.002(4)
CL64 0.035(6) 0.064(7) 0.044(6) -0.003(5) -0.007(5) 0.015(5)
CL65 0.069(8) 0.041(6) 0.056(7) -0.024(5) -0.019(6) 0.013(6)
CL66 0.044(7) 0.051(7) 0.075(8) -0.001(6) -0.023(6) -0.019(5)
CL67 0.021(5) 0.041(6) 0.071(7) 0.004(5) -0.006(5) 0.006(4)
AL90 0.032(7) 0.034(7) 0.028(6) -0.009(5) -0.008(5) -0.011(5)
CL94 0.076(9) 0.039(7) 0.075(9) -0.043(7) -0.032(7) 0.021(7)
CL95 0.064(9) 0.074(10) 0.061(9) 0.001(7) -0.016(7) -0.028(8)
CL96 0.078(10) 0.052(9) 0.057(9) -0.011(7) -0.011(7) 0.011(7)
CL97 0.067(10) 0.091(11) 0.061(9) -0.004(8) -0.018(7) -0.029(8)
AL11 0.024(3) 0.020(3) 0.028(3) -0.001(2) -0.009(2) 0.002(2)
CL68 0.041(4) 0.091(6) 0.050(4) -0.031(4) 0.000(3) 0.009(4)
CL69 0.070(5) 0.025(4) 0.107(6) -0.002(4) -0.033(5) -0.003(3)
CL70 0.025(3) 0.051(4) 0.049(4) 0.000(3) -0.018(3) -0.002(3)
CL71 0.028(3) 0.054(4) 0.039(3) 0.000(3) -0.007(2) -0.016(3)
AL12 0.027(3) 0.027(3) 0.037(3) -0.008(3) -0.010(3) -0.004(3)
CL72 0.023(3) 0.031(3) 0.058(4) -0.010(3) -0.002(3) 0.005(2)
CL73 0.021(3) 0.030(3) 0.079(5) -0.015(3) -0.006(3) -0.003(2)
CL74 0.037(4) 0.031(3) 0.089(5) -0.026(3) -0.002(3) -0.006(3)
CL76 0.056(5) 0.099(7) 0.052(5) 0.003(4) -0.018(4) 0.005(5)

loop_
_atom_type_symbol
_atom_type_description
_atom_type_scat_dispersion_real
_atom_type_scat_dispersion_imag
_atom_type_scat_source
C C 0.0033 0.0016 'International Tables Vol C Tables 4.2.6.8 and 6.1.1.4'
H H 0.0000 0.0000 'International Tables Vol C Tables 4.2.6.8 and 6.1.1.4'
Al Al 0.0645 0.0514 'International Tables Vol C Tables 4.2.6.8 and 6.1.1.4'
Cl Cl 0.1484 0.1585 'International Tables Vol C Tables 4.2.6.8 and 6.1.1.4'
Mg Mg 0.0486 0.0363 'International Tables Vol C Tables 4.2.6.8 and 6.1.1.4'
O O 0.0106 0.0060 'International Tables Vol C Tables 4.2.6.8 and 6.1.1.4'

loop_
_geom_angle_atom_site_label_1
_geom_angle_atom_site_label_2
_geom_angle_atom_site_label_3
_geom_angle
_geom_angle_site_symmetry_1
_geom_angle_site_symmetry_3
MG1 CL1 MG2 94.9(3) . .
MG1 CL2 MG2 93.4(3) . .
MG3 CL3 MG2 93.8(3) . .
MG2 CL4 MG3 93.7(3) . .
O4 MG1 O1 158.7(7) . .
O4 MG1 O2 86.1(6) . .
O1 MG1 O2 77.2(7) . .
O4 MG1 O3 77.9(6) . .
O1 MG1 O3 87.9(7) . .
O2 MG1 O3 87.1(7) . .
O4 MG1 CL2 98.1(5) . .
O1 MG1 CL2 96.3(5) . .
O2 MG1 CL2 94.4(5) . .
O3 MG1 CL2 175.7(6) . .
O4 MG1 CL1 99.5(5) . .
O1 MG1 CL1 96.7(5) . .
O2 MG1 CL1 173.8(5) . .
O3 MG1 CL1 91.4(5) . .
CL2 MG1 CL1 87.6(3) . .
O4 MG1 MG2 101.2(5) . .
O1 MG1 MG2 100.1(5) . .
O2 MG1 MG2 139.0(5) . .
O3 MG1 MG2 133.9(6) . .
CL2 MG1 MG2 44.8(2) . .
CL1 MG1 MG2 42.85(19) . .
O5 MG2 O6 78.4(6) . .
O5 MG2 CL4 165.3(6) . .
O6 MG2 CL4 93.4(5) . .
O5 MG2 CL1 94.0(5) . .
O6 MG2 CL1 167.2(6) . .
CL4 MG2 CL1 96.1(3) . .
O5 MG2 CL3 83.9(5) . .
O6 MG2 CL3 96.6(5) . .
CL4 MG2 CL3 85.0(3) . .
CL1 MG2 CL3 92.8(3) . .
O5 MG2 CL2 94.6(5) . .
O6 MG2 CL2 86.3(5) . .
CL4 MG2 CL2 97.1(3) . .
CL1 MG2 CL2 84.0(3) . .
CL3 MG2 CL2 176.4(3) . .
O5 MG2 MG3 124.5(6) . .
O6 MG2 MG3 94.5(5) . .
CL4 MG2 MG3 43.2(2) . .
CL1 MG2 MG3 98.3(3) . .
CL3 MG2 MG3 41.8(2) . .
CL2 MG2 MG3 140.3(3) . .
O5 MG2 MG1 94.8(5) . .
O6 MG2 MG1 127.4(5) . .
CL4 MG2 MG1 99.9(3) . .
CL1 MG2 MG1 42.2(2) . .
CL3 MG2 MG1 134.9(3) . .
CL2 MG2 MG1 41.82(18) . .
MG3 MG2 MG1 128.9(3) . .
O10 MG3 O9 78.3(8) . .
O10 MG3 O8 87.9(8) . .
O9 MG3 O8 87.2(8) . .
O10 MG3 O7 160.2(9) . .
O9 MG3 O7 86.7(8) . .
O8 MG3 O7 78.5(8) . .
O10 MG3 CL3 98.6(6) . .
O9 MG3 CL3 93.4(6) . .
O8 MG3 CL3 173.5(7) . .
O7 MG3 CL3 95.1(6) . .
O10 MG3 CL4 96.7(6) . .
O9 MG3 CL4 175.0(6) . .
O8 MG3 CL4 92.7(6) . .
O7 MG3 CL4 98.2(6) . .
CL3 MG3 CL4 87.3(3) . .
O10 MG3 MG2 103.0(6) . .
O9 MG3 MG2 137.7(6) . .
O8 MG3 MG2 134.9(6) . .
O7 MG3 MG2 96.8(6) . .
CL3 MG3 MG2 44.4(2) . .
CL4 MG3 MG2 43.1(2) . .
C1 O1 C2 112.6(17) . .
C1 O1 MG1 131.3(14) . .
C2 O1 MG1 113.8(13) . .
C3 O2 C4 111.7(16) . .
C3 O2 MG1 113.1(12) . .
C4 O2 MG1 123.9(14) . .
C5 O3 C6 117.6(19) . .
C5 O3 MG1 130.2(17) . .
C6 O3 MG1 108.6(13) . .
C8 O4 C7 111.5(16) . .
C8 O4 MG1 127.7(14) . .
C7 O4 MG1 114.4(12) . .
C9 O5 C10 112.0(18) . .
C9 O5 MG2 126.0(15) . .
C10 O5 MG2 109.3(13) . .
C11 O6 C12 109.6(18) . .
C11 O6 MG2 111.9(13) . .
C12 O6 MG2 121.7(14) . .
C13 O7 C14 125(3) . .
C13 O7 MG3 129(2) . .
C14 O7 MG3 106(2) . .
C16 O8 C15 109(2) . .
C16 O8 MG3 127.4(18) . .
C15 O8 MG3 117(2) . .
C17 O9 C18 101(2) . .
C17 O9 MG3 128.6(19) . .
C18 O9 MG3 112(2) . .
C20 O10 C19 115(2) . .
C20 O10 MG3 132.0(16) . .
C19 O10 MG3 113.3(15) . .
O1 C1 H1A 109.5 . .
O1 C1 H1B 109.5 . .
H1A C1 H1B 109.5 . .
O1 C1 H1C 109.5 . .
H1A C1 H1C 109.5 . .
H1B C1 H1C 109.5 . .
O1 C2 C3 105.6(17) . .
O1 C2 H2A 110.6 . .
C3 C2 H2A 110.6 . .
O1 C2 H2B 110.6 . .
C3 C2 H2B 110.6 . .
H2A C2 H2B 108.8 . .
O2 C3 C2 107.8(16) . .
O2 C3 H3A 110.2 . .
C2 C3 H3A 110.2 . .
O2 C3 H3B 110.2 . .
C2 C3 H3B 110.2 . .
H3A C3 H3B 108.5 . .
O2 C4 H4A 109.5 . .
O2 C4 H4B 109.5 . .
H4A C4 H4B 109.5 . .
O2 C4 H4C 109.5 . .
H4A C4 H4C 109.5 . .
H4B C4 H4C 109.5 . .
O3 C5 H5A 109.5 . .
O3 C5 H5B 109.5 . .
H5A C5 H5B 109.5 . .
O3 C5 H5C 109.5 . .
H5A C5 H5C 109.5 . .
H5B C5 H5C 109.5 . .
C7 C6 O3 112(2) . .
C7 C6 H6A 109.3 . .
O3 C6 H6A 109.3 . .
C7 C6 H6B 109.3 . .
O3 C6 H6B 109.3 . .
H6A C6 H6B 107.9 . .
C6 C7 O4 105.8(18) . .
C6 C7 H7A 110.6 . .
O4 C7 H7A 110.6 . .
C6 C7 H7B 110.6 . .
O4 C7 H7B 110.6 . .
H7A C7 H7B 108.7 . .
O4 C8 H8A 109.5 . .
O4 C8 H8B 109.5 . .
H8A C8 H8B 109.5 . .
O4 C8 H8C 109.5 . .
H8A C8 H8C 109.5 . .
H8B C8 H8C 109.5 . .
O5 C9 H9A 109.5 . .
O5 C9 H9B 109.5 . .
H9A C9 H9B 109.5 . .
O5 C9 H9C 109.5 . .
H9A C9 H9C 109.5 . .
H9B C9 H9C 109.5 . .
O5 C10 C11 109.5(19) . .
O5 C10 H10A 109.8 . .
C11 C10 H10A 109.8 . .
O5 C10 H10B 109.8 . .
C11 C10 H10B 109.8 . .
H10A C10 H10B 108.2 . .
O6 C11 C10 102.5(19) . .
O6 C11 H11A 111.3 . .
C10 C11 H11A 111.3 . .
O6 C11 H11B 111.3 . .
C10 C11 H11B 111.3 . .
H11A C11 H11B 109.2 . .
O6 C12 H12A 109.5 . .
O6 C12 H12B 109.5 . .
H12A C12 H12B 109.5 . .
O6 C12 H12C 109.5 . .
H12A C12 H12C 109.5 . .
H12B C12 H12C 109.5 . .
O7 C13 H13A 109.5 . .
O7 C13 H13B 109.5 . .
H13A C13 H13B 109.5 . .
O7 C13 H13C 109.5 . .
H13A C13 H13C 109.5 . .
H13B C13 H13C 109.5 . .
C15 C14 O7 123(4) . .
C15 C14 H14A 106.5 . .
O7 C14 H14A 106.5 . .
C15 C14 H14B 106.5 . .
O7 C14 H14B 106.5 . .
H14A C14 H14B 106.5 . .
C14 C15 O8 108(4) . .
C14 C15 H15A 110.0 . .
O8 C15 H15A 110.0 . .
C14 C15 H15B 110.0 . .
O8 C15 H15B 110.0 . .
H15A C15 H15B 108.4 . .
O8 C16 H16A 109.5 . .
O8 C16 H16B 109.5 . .
H16A C16 H16B 109.5 . .
O8 C16 H16C 109.5 . .
H16A C16 H16C 109.5 . .
H16B C16 H16C 109.5 . .
O9 C17 H17A 109.5 . .
O9 C17 H17B 109.5 . .
H17A C17 H17B 109.5 . .
O9 C17 H17C 109.5 . .
H17A C17 H17C 109.5 . .
H17B C17 H17C 109.5 . .
C19 C18 O9 118(3) . .
C19 C18 H18A 107.9 . .
O9 C18 H18A 107.9 . .
C19 C18 H18B 107.9 . .
O9 C18 H18B 107.9 . .
H18A C18 H18B 107.2 . .
C18 C19 O10 109(3) . .
C18 C19 H19A 109.9 . .
O10 C19 H19A 109.9 . .
C18 C19 H19B 109.9 . .
O10 C19 H19B 109.9 . .
H19A C19 H19B 108.3 . .
O10 C20 H20A 109.5 . .
O10 C20 H20B 109.5 . .
H20A C20 H20B 109.5 . .
O10 C20 H20C 109.5 . .
H20A C20 H20C 109.5 . .
H20B C20 H20C 109.5 . .
O13 MG4 O14 76.8(7) . .
O13 MG4 O11 159.8(8) . .
O14 MG4 O11 88.0(7) . .
O13 MG4 O12 88.7(7) . .
O14 MG4 O12 86.6(7) . .
O11 MG4 O12 77.0(7) . .
O13 MG4 CL5 95.4(5) . .
O14 MG4 CL5 172.2(6) . .
O11 MG4 CL5 99.7(6) . .
O12 MG4 CL5 93.6(5) . .
O13 MG4 CL6 99.0(5) . .
O14 MG4 CL6 91.9(5) . .
O11 MG4 CL6 94.7(6) . .
O12 MG4 CL6 171.6(6) . .
CL5 MG4 CL6 89.0(3) . .
O13 MG4 MG5 95.9(5) . 1_655
O14 MG4 MG5 134.6(6) . 1_655
O11 MG4 MG5 104.3(6) . 1_655
O12 MG4 MG5 138.5(6) . 1_655
CL5 MG4 MG5 44.9(2) . 1_655
CL6 MG4 MG5 44.4(2) . 1_655
O15 MG5 O16 76.6(7) . .
O15 MG5 CL7 96.9(5) . .
O16 MG5 CL7 170.6(7) . .
O15 MG5 CL6 163.5(6) . 1_455
O16 MG5 CL6 91.0(6) . 1_455
CL7 MG5 CL6 96.6(3) . 1_455
O15 MG5 CL8 93.6(6) . .
O16 MG5 CL8 88.9(6) . .
CL7 MG5 CL8 84.7(3) . .
CL6 MG5 CL8 97.1(4) 1_455 .
O15 MG5 CL5 86.2(5) . 1_455
O16 MG5 CL5 95.5(6) . 1_455
CL7 MG5 CL5 90.8(3) . 1_455
CL6 MG5 CL5 84.2(3) 1_455 1_455
CL8 MG5 CL5 175.4(4) . 1_455
O15 MG5 MG4 125.3(6) . 1_455
O16 MG5 MG4 90.5(6) . 1_455
CL7 MG5 MG4 98.8(3) . 1_455
CL6 MG5 MG4 42.8(2) 1_455 1_455
CL8 MG5 MG4 139.8(4) . 1_455
CL5 MG5 MG4 41.7(2) 1_455 1_455
O15 MG5 MG6 96.3(5) . .
O16 MG5 MG6 130.8(6) . .
CL7 MG5 MG6 42.3(2) . .
CL6 MG5 MG6 100.1(3) 1_455 .
CL8 MG5 MG6 42.4(2) . .
CL5 MG5 MG6 133.0(3) 1_455 .
MG4 MG5 MG6 129.0(3) 1_455 .
O17 MG6 O18 77.8(8) . .
O17 MG6 O20 88.2(9) . .
O18 MG6 O20 89.4(9) . .
O17 MG6 O19 160.1(9) . .
O18 MG6 O19 88.3(8) . .
O20 MG6 O19 77.4(9) . .
O17 MG6 CL7 97.5(6) . .
O18 MG6 CL7 90.9(6) . .
O20 MG6 CL7 174.2(8) . .
O19 MG6 CL7 96.8(6) . .
O17 MG6 CL8 98.0(7) . .
O18 MG6 CL8 174.5(7) . .
O20 MG6 CL8 94.1(7) . .
O19 MG6 CL8 96.7(6) . .
CL7 MG6 CL8 86.0(3) . .
O17 MG6 MG5 99.8(6) . .
O18 MG6 MG5 132.9(6) . .
O20 MG6 MG5 137.7(7) . .
O19 MG6 MG5 100.1(6) . .
CL7 MG6 MG5 42.2(2) . .
CL8 MG6 MG5 43.8(2) . .
MG4 CL5 MG5 93.4(3) . 1_655
MG4 CL6 MG5 92.9(3) . 1_655
MG5 CL7 MG6 95.5(3) . .
MG6 CL8 MG5 93.7(4) . .
C25 O11 C26 112(2) . .
C25 O11 MG4 125(2) . .
C26 O11 MG4 116.0(14) . .
C28 O12 C27 117(2) . .
C28 O12 MG4 123.9(17) . .
C27 O12 MG4 108.0(15) . .
C23 O13 C24 109.3(18) . .
C23 O13 MG4 112.0(13) . .
C24 O13 MG4 129.0(15) . .
C21 O14 C22 112.8(18) . .
C21 O14 MG4 125.4(16) . .
C22 O14 MG4 112.3(14) . .
C31 O15 C32 109.0(19) . .
C31 O15 MG5 114.4(15) . .
C32 O15 MG5 121.5(15) . .
C29 O16 C30 112(2) . .
C29 O16 MG5 125.6(17) . .
C30 O16 MG5 110.5(15) . .
C34 O17 C33 110(2) . .
C34 O17 MG6 118.0(16) . .
C33 O17 MG6 128.1(17) . .
C35 O18 C36 111(2) . .
C35 O18 MG6 110.3(16) . .
C36 O18 MG6 125.2(16) . .
C40 O19 C39 118(2) . .
C40 O19 MG6 128.2(18) . .
C39 O19 MG6 108.1(19) . .
C37 O20 C38 116(2) . .
C37 O20 MG6 124(2) . .
C38 O20 MG6 114(2) . .
O14 C21 H21A 109.5 . .
O14 C21 H21B 109.5 . .
H21A C21 H21B 109.5 . .
O14 C21 H21C 109.5 . .
H21A C21 H21C 109.5 . .
H21B C21 H21C 109.5 . .
O14 C22 C23 109(2) . .
O14 C22 H22A 109.8 . .
C23 C22 H22A 109.8 . .
O14 C22 H22B 109.8 . .
C23 C22 H22B 109.8 . .
H22A C22 H22B 108.2 . .
O13 C23 C22 103.4(19) . .
O13 C23 H23A 111.1 . .
C22 C23 H23A 111.1 . .
O13 C23 H23B 111.1 . .
C22 C23 H23B 111.1 . .
H23A C23 H23B 109.0 . .
O13 C24 H24A 109.5 . .
O13 C24 H24B 109.5 . .
H24A C24 H24B 109.5 . .
O13 C24 H24C 109.5 . .
H24A C24 H24C 109.5 . .
H24B C24 H24C 109.5 . .
O11 C25 H25A 109.5 . .
O11 C25 H25B 109.5 . .
H25A C25 H25B 109.5 . .
O11 C25 H25C 109.5 . .
H25A C25 H25C 109.5 . .
H25B C25 H25C 109.5 . .
O11 C26 C27 107(2) . .
O11 C26 H26A 110.3 . .
C27 C26 H26A 110.3 . .
O11 C26 H26B 110.3 . .
C27 C26 H26B 110.3 . .
H26A C26 H26B 108.6 . .
C26 C27 O12 108(2) . .
C26 C27 H27A 110.0 . .
O12 C27 H27A 110.0 . .
C26 C27 H27B 110.0 . .
O12 C27 H27B 110.0 . .
H27A C27 H27B 108.4 . .
O12 C28 H28A 109.5 . .
O12 C28 H28B 109.5 . .
H28A C28 H28B 109.5 . .
O12 C28 H28C 109.5 . .
H28A C28 H28C 109.5 . .
H28B C28 H28C 109.5 . .
O16 C29 H29A 109.5 . .
O16 C29 H29B 109.5 . .
H29A C29 H29B 109.5 . .
O16 C29 H29C 109.5 . .
H29A C29 H29C 109.5 . .
H29B C29 H29C 109.5 . .
O16 C30 C31 107(2) . .
O16 C30 H30A 110.3 . .
C31 C30 H30A 110.3 . .
O16 C30 H30B 110.3 . .
C31 C30 H30B 110.3 . .
H30A C30 H30B 108.6 . .
O15 C31 C30 106(2) . .
O15 C31 H31A 110.6 . .
C30 C31 H31A 110.6 . .
O15 C31 H31B 110.6 . .
C30 C31 H31B 110.6 . .
H31A C31 H31B 108.8 . .
O15 C32 H32A 109.5 . .
O15 C32 H32B 109.5 . .
H32A C32 H32B 109.5 . .
O15 C32 H32C 109.5 . .
H32A C32 H32C 109.5 . .
H32B C32 H32C 109.5 . .
O17 C33 H33A 109.5 . .
O17 C33 H33B 109.5 . .
H33A C33 H33B 109.5 . .
O17 C33 H33C 109.5 . .
H33A C33 H33C 109.5 . .
H33B C33 H33C 109.5 . .
O17 C34 C35 107(2) . .
O17 C34 H34A 110.4 . .
C35 C34 H34A 110.4 . .
O17 C34 H34B 110.4 . .
C35 C34 H34B 110.4 . .
H34A C34 H34B 108.6 . .
O18 C35 C34 108(2) . .
O18 C35 H35A 110.0 . .
C34 C35 H35A 110.0 . .
O18 C35 H35B 110.0 . .
C34 C35 H35B 110.0 . .
H35A C35 H35B 108.4 . .
O18 C36 H36A 109.5 . .
O18 C36 H36B 109.5 . .
H36A C36 H36B 109.5 . .
O18 C36 H36C 109.5 . .
H36A C36 H36C 109.5 . .
H36B C36 H36C 109.5 . .
O20 C37 H37A 109.5 . .
O20 C37 H37B 109.5 . .
H37A C37 H37B 109.5 . .
O20 C37 H37C 109.5 . .
H37A C37 H37C 109.5 . .
H37B C37 H37C 109.5 . .
C39 C38 O20 109(3) . .
C39 C38 H38A 109.9 . .
O20 C38 H38A 109.9 . .
C39 C38 H38B 109.9 . .
O20 C38 H38B 109.9 . .
H38A C38 H38B 108.3 . .
C38 C39 O19 110(3) . .
C38 C39 H39A 109.7 . .
O19 C39 H39A 109.7 . .
C38 C39 H39B 109.7 . .
O19 C39 H39B 109.7 . .
H39A C39 H39B 108.2 . .
O19 C40 H40A 109.5 . .
O19 C40 H40B 109.5 . .
H40A C40 H40B 109.5 . .
O19 C40 H40C 109.5 . .
H40A C40 H40C 109.5 . .
H40B C40 H40C 109.5 . .
MG7 CL9 MG8 93.5(3) . .
MG7 CL10 MG8 92.0(3) . .
MG9 CL11 MG8 92.0(3) . .
MG9 CL12 MG8 91.8(3) . .
O21 MG7 O22 78.2(8) . .
O21 MG7 O24 92.9(9) . .
O22 MG7 O24 92.5(8) . .
O21 MG7 O23 91.7(8) . .
O22 MG7 O23 164.3(8) . .
O24 MG7 O23 75.9(8) . .
O21 MG7 CL9 92.5(6) . .
O22 MG7 CL9 97.5(6) . .
O24 MG7 CL9 169.4(8) . .
O23 MG7 CL9 94.8(6) . .
O21 MG7 CL10 172.9(7) . .
O22 MG7 CL10 94.7(6) . .
O24 MG7 CL10 88.1(7) . .
O23 MG7 CL10 95.4(6) . .
CL9 MG7 CL10 87.7(3) . .
O21 MG7 C42 25.3(10) . .
O22 MG7 C42 53.0(10) . .
O24 MG7 C42 91.3(12) . .
O23 MG7 C42 115.8(11) . .
CL9 MG7 C42 97.5(10) . .
CL10 MG7 C42 147.7(10) . .
O21 MG7 MG8 136.2(6) . .
O22 MG7 MG8 103.1(6) . .
O24 MG7 MG8 130.3(7) . .
O23 MG7 MG8 92.5(6) . .
CL9 MG7 MG8 43.8(2) . .
CL10 MG7 MG8 44.3(2) . .
C42 MG7 MG8 135.5(10) . .
O25 MG8 O26 78.7(6) . .
O25 MG8 CL11 90.8(5) . .
O26 MG8 CL11 167.5(6) . .
O25 MG8 CL9 87.4(5) . .
O26 MG8 CL9 93.3(5) . .
CL11 MG8 CL9 93.0(3) . .
O25 MG8 CL10 168.1(6) . .
O26 MG8 CL10 91.7(5) . .
CL11 MG8 CL10 99.5(3) . .
CL9 MG8 CL10 86.1(3) . .
O25 MG8 CL12 95.6(5) . .
O26 MG8 CL12 88.1(5) . .
CL11 MG8 CL12 86.1(3) . .
CL9 MG8 CL12 176.9(4) . .
CL10 MG8 CL12 91.1(3) . .
O25 MG8 MG9 87.6(5) . .
O26 MG8 MG9 127.8(5) . .
CL11 MG8 MG9 43.9(2) . .
CL9 MG8 MG9 136.5(3) . .
CL10 MG8 MG9 104.0(3) . .
CL12 MG8 MG9 43.1(2) . .
O25 MG8 MG7 128.0(5) . .
O26 MG8 MG7 89.0(5) . .
CL11 MG8 MG7 102.9(3) . .
CL9 MG8 MG7 42.7(2) . .
CL10 MG8 MG7 43.7(2) . .
CL12 MG8 MG7 134.6(3) . .
MG9 MG8 MG7 135.5(3) . .
O30 MG9 O28 90.6(7) . .
O30 MG9 O27 164.4(8) . .
O28 MG9 O27 77.3(6) . .
O30 MG9 O29 76.5(7) . .
O28 MG9 O29 90.2(7) . .
O27 MG9 O29 93.5(7) . .
O30 MG9 CL12 97.5(5) . .
O28 MG9 CL12 171.8(6) . .
O27 MG9 CL12 95.0(5) . .
O29 MG9 CL12 93.3(5) . .
O30 MG9 CL11 94.0(6) . .
O28 MG9 CL11 89.5(5) . .
O27 MG9 CL11 95.7(5) . .
O29 MG9 CL11 170.5(5) . .
CL12 MG9 CL11 88.2(3) . .
O30 MG9 MG8 105.0(6) . .
O28 MG9 MG8 130.9(5) . .
O27 MG9 MG8 90.4(5) . .
O29 MG9 MG8 138.3(5) . .
CL12 MG9 MG8 45.1(2) . .
CL11 MG9 MG8 44.1(2) . .
C42 O21 C41 109(3) . .
C42 O21 MG7 112(2) . .
C41 O21 MG7 133(2) . .
C44 O22 C43 115(3) . .
C44 O22 MG7 129.4(19) . .
C43 O22 MG7 108(2) . .
C46 O23 C45 123(3) . .
C46 O23 MG7 109(2) . .
C45 O23 MG7 124(2) . .
C48 O24 C47 112(3) . .
C48 O24 MG7 125(2) . .
C47 O24 MG7 111.0(19) . .
C49 O25 C50 111.8(17) . .
C49 O25 MG8 124.6(14) . .
C50 O25 MG8 109.5(13) . .
C52 O26 C51 113.4(18) . .
C52 O26 MG8 124.1(15) . .
C51 O26 MG8 108.9(13) . .
C56 O27 C55 113.6(17) . .
C56 O27 MG9 127.6(14) . .
C55 O27 MG9 115.8(13) . .
C53 O28 C54 108.5(16) . .
C53 O28 MG9 120.7(14) . .
C54 O28 MG9 110.3(12) . .
C57 O29 C58 113.9(18) . .
C57 O29 MG9 125.5(13) . .
C58 O29 MG9 111.9(13) . .
C60 O30 C59 112.7(18) . .
C60 O30 MG9 120.3(14) . .
C59 O30 MG9 113.4(14) . .
O21 C41 H41A 109.5 . .
O21 C41 H41B 109.5 . .
H41A C41 H41B 109.5 . .
O21 C41 H41C 109.5 . .
H41A C41 H41C 109.5 . .
H41B C41 H41C 109.5 . .
O21 C42 C43 116(4) . .
O21 C42 MG7 42.2(17) . .
C43 C42 MG7 80(3) . .
O21 C42 H42A 108.2 . .
C43 C42 H42A 108.2 . .
MG7 C42 H42A 102.7 . .
O21 C42 H42B 108.3 . .
C43 C42 H42B 108.3 . .
MG7 C42 H42B 144.1 . .
H42A C42 H42B 107.4 . .
C42 C43 O22 106(4) . .
C42 C43 H43A 110.5 . .
O22 C43 H43A 110.5 . .
C42 C43 H43B 110.5 . .
O22 C43 H43B 110.5 . .
H43A C43 H43B 108.7 . .
O22 C44 H44A 109.5 . .
O22 C44 H44B 109.5 . .
H44A C44 H44B 109.5 . .
O22 C44 H44C 109.5 . .
H44A C44 H44C 109.5 . .
H44B C44 H44C 109.5 . .
O23 C45 H45A 109.5 . .
O23 C45 H45B 109.5 . .
H45A C45 H45B 109.5 . .
O23 C45 H45C 109.5 . .
H45A C45 H45C 109.5 . .
H45B C45 H45C 109.5 . .
C47 C46 O23 116(4) . .
C47 C46 H46A 108.3 . .
O23 C46 H46A 108.3 . .
C47 C46 H46B 108.3 . .
O23 C46 H46B 108.3 . .
H46A C46 H46B 107.4 . .
C46 C47 O24 110(3) . .
C46 C47 H47A 109.8 . .
O24 C47 H47A 109.8 . .
C46 C47 H47B 109.8 . .
O24 C47 H47B 109.8 . .
H47A C47 H47B 108.2 . .
O24 C48 H48A 109.5 . .
O24 C48 H48B 109.5 . .
H48A C48 H48B 109.5 . .
O24 C48 H48C 109.5 . .
H48A C48 H48C 109.5 . .
H48B C48 H48C 109.5 . .
O25 C49 H49A 109.5 . .
O25 C49 H49B 109.5 . .
H49A C49 H49B 109.5 . .
O25 C49 H49C 109.5 . .
H49A C49 H49C 109.5 . .
H49B C49 H49C 109.5 . .
C51 C50 O25 108.7(18) . .
C51 C50 H50A 109.9 . .
O25 C50 H50A 109.9 . .
C51 C50 H50B 109.9 . .
O25 C50 H50B 109.9 . .
H50A C50 H50B 108.3 . .
C50 C51 O26 109.9(18) . .
C50 C51 H51A 109.7 . .
O26 C51 H51A 109.7 . .
C50 C51 H51B 109.7 . .
O26 C51 H51B 109.7 . .
H51A C51 H51B 108.2 . .
O26 C52 H52A 109.5 . .
O26 C52 H52B 109.5 . .
H52A C52 H52B 109.5 . .
O26 C52 H52C 109.5 . .
H52A C52 H52C 109.5 . .
H52B C52 H52C 109.5 . .
O28 C53 H53A 109.5 . .
O28 C53 H53B 109.5 . .
H53A C53 H53B 109.5 . .
O28 C53 H53C 109.5 . .
H53A C53 H53C 109.5 . .
H53B C53 H53C 109.5 . .
O28 C54 C55 107.1(16) . .
O28 C54 H54A 110.3 . .
C55 C54 H54A 110.3 . .
O28 C54 H54B 110.3 . .
C55 C54 H54B 110.3 . .
H54A C54 H54B 108.6 . .
O27 C55 C54 103.8(17) . .
O27 C55 H55A 111.0 . .
C54 C55 H55A 111.0 . .
O27 C55 H55B 111.0 . .
C54 C55 H55B 111.0 . .
H55A C55 H55B 109.0 . .
O27 C56 H56A 109.5 . .
O27 C56 H56B 109.5 . .
H56A C56 H56B 109.5 . .
O27 C56 H56C 109.5 . .
H56A C56 H56C 109.5 . .
H56B C56 H56C 109.5 . .
O29 C57 H57A 109.5 . .
O29 C57 H57B 109.5 . .
H57A C57 H57B 109.5 . .
O29 C57 H57C 109.5 . .
H57A C57 H57C 109.5 . .
H57B C57 H57C 109.5 . .
O29 C58 C59 108(2) . .
O29 C58 H58A 110.0 . .
C59 C58 H58A 110.0 . .
O29 C58 H58B 110.0 . .
C59 C58 H58B 110.0 . .
H58A C58 H58B 108.4 . .
O30 C59 C58 105.3(19) . .
O30 C59 H59A 110.7 . .
C58 C59 H59A 110.7 . .
O30 C59 H59B 110.7 . .
C58 C59 H59B 110.7 . .
H59A C59 H59B 108.8 . .
O30 C60 H60A 109.5 . .
O30 C60 H60B 109.5 . .
H60A C60 H60B 109.5 . .
O30 C60 H60C 109.5 . .
H60A C60 H60C 109.5 . .
H60B C60 H60C 109.5 . .
MG12 CL13 MG11 93.6(3) . .
MG12 CL14 MG11 92.7(3) . .
MG10 CL15 MG11 93.6(3) . .
MG10 CL16 MG11 92.6(3) . .
O33 MG10 O32 91.7(8) . .
O33 MG10 O31 162.0(10) . .
O32 MG10 O31 79.0(9) . .
O33 MG10 O34 76.7(9) . .
O32 MG10 O34 92.6(8) . .
O31 MG10 O34 88.2(9) . .
O33 MG10 CL15 95.8(7) . .
O32 MG10 CL15 87.1(6) . .
O31 MG10 CL15 99.0(8) . .
O34 MG10 CL15 172.5(7) . .
O33 MG10 CL16 97.5(7) . .
O32 MG10 CL16 169.5(7) . .
O31 MG10 CL16 93.4(8) . .
O34 MG10 CL16 94.4(6) . .
CL15 MG10 CL16 87.0(3) . .
O33 MG10 C67 52.2(10) . .
O32 MG10 C67 88.9(11) . .
O31 MG10 C67 111.7(11) . .
O34 MG10 C67 24.9(9) . .
CL15 MG10 C67 147.7(8) . .
CL16 MG10 C67 100.7(9) . .
O33 MG10 MG11 104.5(7) . .
O32 MG10 MG11 128.3(6) . .
O31 MG10 MG11 93.3(8) . .
O34 MG10 MG11 138.6(6) . .
CL15 MG10 MG11 43.3(2) . .
CL16 MG10 MG11 44.2(2) . .
C67 MG10 MG11 139.3(9) . .
O36 MG11 O35 77.2(7) . .
O36 MG11 CL15 166.3(6) . .
O35 MG11 CL15 90.6(5) . .
O36 MG11 CL13 92.1(5) . .
O35 MG11 CL13 86.7(5) . .
CL15 MG11 CL13 93.4(3) . .
O36 MG11 CL14 93.9(5) . .
O35 MG11 CL14 167.9(6) . .
CL15 MG11 CL14 99.1(3) . .
CL13 MG11 CL14 85.4(3) . .
O36 MG11 CL16 89.0(5) . .
O35 MG11 CL16 94.7(5) . .
CL15 MG11 CL16 85.8(3) . .
CL13 MG11 CL16 178.4(4) . .
CL14 MG11 CL16 93.3(3) . .
O36 MG11 MG10 129.0(5) . .
O35 MG11 MG10 88.4(5) . .
CL15 MG11 MG10 43.1(2) . .
CL13 MG11 MG10 136.2(3) . .
CL14 MG11 MG10 103.7(3) . .
CL16 MG11 MG10 43.2(2) . .
O36 MG11 MG12 88.5(5) . .
O35 MG11 MG12 127.0(5) . .
CL15 MG11 MG12 104.0(3) . .
CL13 MG11 MG12 42.56(19) . .
CL14 MG11 MG12 43.4(2) . .
CL16 MG11 MG12 136.3(3) . .
MG10 MG11 MG12 135.7(3) . .
O37 MG12 O39 91.4(7) . .
O37 MG12 O40 166.0(7) . .
O39 MG12 O40 79.0(7) . .
O37 MG12 O38 77.3(7) . .
O39 MG12 O38 91.1(7) . .
O40 MG12 O38 92.7(7) . .
O37 MG12 CL13 96.1(5) . .
O39 MG12 CL13 92.4(5) . .
O40 MG12 CL13 94.4(5) . .
O38 MG12 CL13 172.6(6) . .
O37 MG12 CL14 95.3(5) . .
O39 MG12 CL14 173.3(6) . .
O40 MG12 CL14 94.4(6) . .
O38 MG12 CL14 90.1(6) . .
CL13 MG12 CL14 87.2(3) . .
O37 MG12 MG11 92.2(5) . .
O39 MG12 MG11 136.2(5) . .
O40 MG12 MG11 101.8(5) . .
O38 MG12 MG11 132.1(6) . .
CL13 MG12 MG11 43.9(2) . .
CL14 MG12 MG11 43.9(2) . .
C61 O31 C62 119(3) . .
C61 O31 MG10 132(2) . .
C62 O31 MG10 108(2) . .
C66 O32 C63 110(3) . .
C66 O32 MG10 127(3) . .
C63 O32 MG10 111(2) . .
C65 O33 C64 112(4) . .
C65 O33 MG10 119(2) . .
C64 O33 MG10 120(3) . .
C67 O34 C68 121(3) . .
C67 O34 MG10 111(2) . .
C68 O34 MG10 128(3) . .
C69 O35 C70 113(2) . .
C69 O35 MG11 122.4(16) . .
C70 O35 MG11 109.8(14) . .
C71 O36 C72 109.6(19) . .
C71 O36 MG11 114.1(15) . .
C72 O36 MG11 123.7(15) . .
C73 O37 C74 119(2) . .
C73 O37 MG12 125.0(18) . .
C74 O37 MG12 114.4(14) . .
C76 O38 C75 112(2) . .
C76 O38 MG12 122(2) . .
C75 O38 MG12 105.3(14) . .
O31 C61 H61A 109.5 . .
O31 C61 H61B 109.5 . .
H61A C61 H61B 109.5 . .
O31 C61 H61C 109.5 . .
H61A C61 H61C 109.5 . .
H61B C61 H61C 109.5 . .
C63 C62 O31 105(4) . .
C63 C62 H62A 110.7 . .
O31 C62 H62A 110.7 . .
C63 C62 H62B 110.7 . .
O31 C62 H62B 110.7 . .
H62A C62 H62B 108.8 . .
C62 C63 O32 116(4) . .
C62 C63 H63A 108.4 . .
O32 C63 H63A 108.4 . .
C62 C63 H63B 108.4 . .
O32 C63 H63B 108.4 . .
H63A C63 H63B 107.4 . .
O33 C64 H64A 111.2 . .
O33 C64 H64B 110.7 . .
H64A C64 H64B 106.8 . .
O33 C64 H64C 111.9 . .
H64A C64 H64C 108.4 . .
H64B C64 H64C 107.6 . .
O33 C65 C67 108(4) . .
O33 C65 H65A 110.1 . .
C67 C65 H65A 110.1 . .
O33 C65 H65B 110.1 . .
C67 C65 H65B 110.2 . .
H65A C65 H65B 108.4 . .
O32 C66 H66A 109.5 . .
O32 C66 H66B 109.5 . .
H66A C66 H66B 109.5 . .
O32 C66 H66C 109.5 . .
H66A C66 H66C 109.5 . .
H66B C66 H66C 109.5 . .
O34 C67 C65 123(4) . .
O34 C67 MG10 44.1(18) . .
C65 C67 MG10 80(3) . .
O34 C67 H67A 106.5 . .
C65 C67 H67A 106.5 . .
MG10 C67 H67A 114.1 . .
O34 C67 H67B 106.5 . .
C65 C67 H67B 106.5 . .
MG10 C67 H67B 134.9 . .
H67A C67 H67B 106.5 . .
O34 C68 H68A 109.5 . .
O34 C68 H68B 109.5 . .
H68A C68 H68B 109.5 . .
O34 C68 H68C 109.5 . .
H68A C68 H68C 109.5 . .
H68B C68 H68C 109.5 . .
O35 C69 H69A 109.5 . .
O35 C69 H69B 109.5 . .
H69A C69 H69B 109.5 . .
O35 C69 H69C 109.5 . .
H69A C69 H69C 109.5 . .
H69B C69 H69C 109.5 . .
O35 C70 C71 107(2) . .
O35 C70 H70A 110.2 . .
C71 C70 H70A 110.2 . .
O35 C70 H70B 110.2 . .
C71 C70 H70B 110.2 . .
H70A C70 H70B 108.5 . .
O36 C71 C70 108(2) . .
O36 C71 H71A 110.1 . .
C70 C71 H71A 110.1 . .
O36 C71 H71B 110.1 . .
C70 C71 H71B 110.1 . .
H71A C71 H71B 108.5 . .
O36 C72 H72A 109.5 . .
O36 C72 H72B 109.5 . .
H72A C72 H72B 109.5 . .
O36 C72 H72C 109.5 . .
H72A C72 H72C 109.5 . .
H72B C72 H72C 109.5 . .
O37 C73 H73A 109.5 . .
O37 C73 H73B 109.5 . .
H73A C73 H73B 109.5 . .
O37 C73 H73C 109.5 . .
H73A C73 H73C 109.5 . .
H73B C73 H73C 109.5 . .
C75 C74 O37 106(2) . .
C75 C74 H74A 110.5 . .
O37 C74 H74A 110.5 . .
C75 C74 H74B 110.5 . .
O37 C74 H74B 110.5 . .
H74A C74 H74B 108.7 . .
C74 C75 O38 109(2) . .
C74 C75 H75A 109.9 . .
O38 C75 H75A 109.9 . .
C74 C75 H75B 109.9 . .
O38 C75 H75B 109.9 . .
H75A C75 H75B 108.3 . .
O38 C76 H76A 109.5 . .
O38 C76 H76B 109.5 . .
H76A C76 H76B 109.5 . .
O38 C76 H76C 109.5 . .
H76A C76 H76C 109.5 . .
H76B C76 H76C 109.5 . .
O39 C77 H77A 109.5 . .
O39 C77 H77B 109.5 . .
H77A C77 H77B 109.5 . .
O39 C77 H77C 109.5 . .
H77A C77 H77C 109.5 . .
H77B C77 H77C 109.5 . .
C77 O39 C78 109.8(19) . .
C77 O39 MG12 129.7(14) . .
C78 O39 MG12 114.8(15) . .
O39 C78 C79 107(2) . .
O39 C78 H78A 110.2 . .
C79 C78 H78A 110.2 . .
O39 C78 H78B 110.2 . .
C79 C78 H78B 110.2 . .
H78A C78 H78B 108.5 . .
C78 C79 O40 109(2) . .
C78 C79 H79A 109.9 . .
O40 C79 H79A 109.9 . .
C78 C79 H79B 109.9 . .
O40 C79 H79B 109.9 . .
H79A C79 H79B 108.3 . .
C80 O40 C79 117.2(18) . .
C80 O40 MG12 126.8(15) . .
C79 O40 MG12 107.4(14) . .
O40 C80 H80A 109.5 . .
O40 C80 H80B 109.5 . .
H80A C80 H80B 109.5 . .
O40 C80 H80C 109.5 . .
H80A C80 H80C 109.5 . .
H80B C80 H80C 109.5 . .
MG14 CL17 MG13 93.9(3) . .
MG13 CL18 MG14 92.9(3) . .
MG15 CL19 MG14 94.3(3) . .
MG15 CL20 MG14 93.3(3) . .
O44 MG13 O43 78.4(7) . .
O44 MG13 O41 90.5(8) . .
O43 MG13 O41 160.9(7) . .
O44 MG13 O42 88.6(7) . .
O43 MG13 O42 87.6(7) . .
O41 MG13 O42 76.5(7) . .
O44 MG13 CL18 174.7(7) . .
O43 MG13 CL18 98.1(5) . .
O41 MG13 CL18 93.9(6) . .
O42 MG13 CL18 95.3(5) . .
O44 MG13 CL17 88.5(6) . .
O43 MG13 CL17 99.6(5) . .
O41 MG13 CL17 95.6(6) . .
O42 MG13 CL17 171.5(6) . .
CL18 MG13 CL17 88.1(3) . .
O44 MG13 MG14 131.2(6) . .
O43 MG13 MG14 100.8(5) . .
O41 MG13 MG14 98.2(5) . .
O42 MG13 MG14 140.2(5) . .
CL18 MG13 MG14 45.1(2) . .
CL17 MG13 MG14 43.0(2) . .
O46 MG14 O45 76.2(7) . .
O46 MG14 CL17 94.1(6) . .
O45 MG14 CL17 165.3(6) . .
O46 MG14 CL20 164.2(6) . .
O45 MG14 CL20 92.5(6) . .
CL17 MG14 CL20 99.0(4) . .
O46 MG14 CL19 85.8(6) . .
O45 MG14 CL19 97.6(6) . .
CL17 MG14 CL19 92.7(4) . .
CL20 MG14 CL19 84.8(3) . .
O46 MG14 CL18 91.6(6) . .
O45 MG14 CL18 84.1(6) . .
CL17 MG14 CL18 85.0(3) . .
CL20 MG14 CL18 98.3(3) . .
CL19 MG14 CL18 176.4(4) . .
O46 MG14 MG13 92.4(5) . .
O45 MG14 MG13 125.0(6) . .
CL17 MG14 MG13 43.1(2) . .
CL20 MG14 MG13 103.2(3) . .
CL19 MG14 MG13 135.6(4) . .
CL18 MG14 MG13 41.95(19) . .
O46 MG14 MG15 125.3(6) . .
O45 MG14 MG15 93.7(6) . .
CL17 MG14 MG15 101.0(3) . .
CL20 MG14 MG15 43.3(2) . .
CL19 MG14 MG15 41.7(2) . .
CL18 MG14 MG15 141.5(3) . .
MG13 MG14 MG15 132.8(3) . .
O48 MG15 O47 81.7(7) . .
O48 MG15 O49 77.6(10) . .
O47 MG15 O49 90.6(10) . .
O48 MG15 O50 157.0(9) . .
O47 MG15 O50 81.8(8) . .
O49 MG15 O50 86.7(10) . .
O48 MG15 CL19 96.6(7) . .
O47 MG15 CL19 178.3(7) . .
O49 MG15 CL19 89.5(9) . .
O50 MG15 CL19 99.9(7) . .
O48 MG15 CL20 101.8(7) . .
O47 MG15 CL20 92.6(5) . .
O49 MG15 CL20 176.6(9) . .
O50 MG15 CL20 94.8(6) . .
CL19 MG15 CL20 87.2(3) . .
O48 MG15 C100 30.9(10) . .
O47 MG15 C100 55.6(10) . .
O49 MG15 C100 65.6(17) . .
O50 MG15 C100 126.6(12) . .
CL19 MG15 C100 123.0(10) . .
CL20 MG15 C100 115.5(15) . .
O48 MG15 MG14 99.6(7) . .
O47 MG15 MG14 135.7(5) . .
O49 MG15 MG14 133.2(9) . .
O50 MG15 MG14 103.4(6) . .
CL19 MG15 MG14 44.0(2) . .
CL20 MG15 MG14 43.5(2) . .
C100 MG15 MG14 129.1(12) . .
C83 O41 C84 112(2) . .
C83 O41 MG13 115.4(16) . .
C84 O41 MG13 129.7(16) . .
C82 O42 C81 113(2) . .
C82 O42 MG13 110.0(15) . .
C81 O42 MG13 118.8(15) . .
C85 O43 C86 111.7(18) . .
C85 O43 MG13 128.5(13) . .
C86 O43 MG13 114.9(15) . .
C88 O44 C87 119(2) . .
C88 O44 MG13 131.2(18) . .
C87 O44 MG13 109.3(14) . .
C90 O45 C89 110(2) . .
C90 O45 MG14 111.6(19) . .
C89 O45 MG14 121.9(15) . .
C91 O46 C92 109(2) . .
C91 O46 MG14 111.5(19) . .
C92 O46 MG14 119.9(17) . .
C93 O49 C95 72(3) . .
C93 O49 MG15 130(2) . .
C95 O49 MG15 86(3) . .
C98 O50 C94 120(4) . .
C98 O50 MG15 130(2) . .
C94 O50 MG15 109(4) . .
O42 C81 H81A 109.5 . .
O42 C81 H81B 109.5 . .
H81A C81 H81B 109.5 . .
O42 C81 H81C 109.5 . .
H81A C81 H81C 109.5 . .
H81B C81 H81C 109.5 . .
O42 C82 C83 110(2) . .
O42 C82 H82A 109.7 . .
C83 C82 H82A 109.7 . .
O42 C82 H82B 109.7 . .
C83 C82 H82B 109.7 . .
H82A C82 H82B 108.2 . .
O41 C83 C82 103(2) . .
O41 C83 H83A 111.2 . .
C82 C83 H83A 111.2 . .
O41 C83 H83B 111.2 . .
C82 C83 H83B 111.2 . .
H83A C83 H83B 109.2 . .
O41 C84 H84A 109.5 . .
O41 C84 H84B 109.5 . .
H84A C84 H84B 109.5 . .
O41 C84 H84C 109.5 . .
H84A C84 H84C 109.5 . .
H84B C84 H84C 109.5 . .
O43 C85 H85A 109.5 . .
O43 C85 H85B 109.5 . .
H85A C85 H85B 109.5 . .
O43 C85 H85C 109.5 . .
H85A C85 H85C 109.5 . .
H85B C85 H85C 109.5 . .
C87 C86 O43 109(2) . .
C87 C86 H86A 109.9 . .
O43 C86 H86A 109.9 . .
C87 C86 H86B 109.9 . .
O43 C86 H86B 109.9 . .
H86A C86 H86B 108.3 . .
C86 C87 O44 110(2) . .
C86 C87 H87A 109.6 . .
O44 C87 H87A 109.6 . .
C86 C87 H87B 109.6 . .
O44 C87 H87B 109.6 . .
H87A C87 H87B 108.2 . .
O44 C88 H88A 109.5 . .
O44 C88 H88B 109.5 . .
H88A C88 H88B 109.5 . .
O44 C88 H88C 109.5 . .
H88A C88 H88C 109.5 . .
H88B C88 H88C 109.5 . .
O45 C89 H89A 109.5 . .
O45 C89 H89B 109.5 . .
H89A C89 H89B 109.5 . .
O45 C89 H89C 109.5 . .
H89A C89 H89C 109.5 . .
H89B C89 H89C 109.5 . .
O45 C90 C91 102(3) . .
O45 C90 H90A 111.4 . .
C91 C90 H90A 111.4 . .
O45 C90 H90B 111.4 . .
C91 C90 H90B 111.4 . .
H90A C90 H90B 109.2 . .
O46 C91 C90 105(3) . .
O46 C91 H91A 110.8 . .
C90 C91 H91A 110.8 . .
O46 C91 H91B 110.8 . .
C90 C91 H91B 110.8 . .
H91A C91 H91B 108.8 . .
O46 C92 H92A 109.5 . .
O46 C92 H92B 109.5 . .
H92A C92 H92B 109.5 . .
O46 C92 H92C 109.5 . .
H92A C92 H92C 109.5 . .
H92B C92 H92C 109.5 . .
O49 C93 H93A 109.5 . .
O49 C93 H93B 109.5 . .
H93A C93 H93B 109.5 . .
O49 C93 H93C 109.5 . .
H93A C93 H93C 109.5 . .
H93B C93 H93C 109.5 . .
O50 C94 C95 84(5) . .
O50 C94 H94A 114.6 . .
C95 C94 H94A 114.6 . .
O50 C94 H94B 114.6 . .
C95 C94 H94B 114.6 . .
H94A C94 H94B 111.7 . .
C94 C95 O49 138(6) . .
C94 C95 H95A 102.7 . .
O49 C95 H95A 102.7 . .
C94 C95 H95B 102.8 . .
O49 C95 H95B 102.7 . .
H95A C95 H95B 105.0 . .
O50 C98 H98A 109.5 . .
O50 C98 H98B 109.5 . .
H98A C98 H98B 109.5 . .
O50 C98 H98C 109.5 . .
H98A C98 H98C 109.5 . .
H98B C98 H98C 109.5 . .
O47 C97 H97A 109.7 . .
O47 C97 H97B 109.5 . .
H97A C97 H97B 109.5 . .
O47 C97 H97C 109.4 . .
H97A C97 H97C 109.4 . .
H97B C97 H97C 109.4 . .
C97 O47 C99 111(2) . .
C97 O47 MG15 124.6(10) . .
C99 O47 MG15 109(2) . .
O47 C99 C100 107(4) . .
O47 C99 H99A 110.2 . .
C100 C99 H99A 110.2 . .
O47 C99 H99B 110.2 . .
C100 C99 H99B 110.2 . .
H99A C99 H99B 108.5 . .
O48 C100 C99 105(4) . .
O48 C100 MG15 46.1(18) . .
C99 C100 MG15 78(3) . .
O48 C100 H90C 110.7 . .
C99 C100 H90C 110.7 . .
MG15 C100 H90C 86.8 . .
O48 C100 H90D 110.7 . .
C99 C100 H90D 110.7 . .
MG15 C100 H90D 156.5 . .
H90C C100 H90D 108.8 . .
C96 O48 C100 128(3) . .
C96 O48 MG15 128(2) . .
C100 O48 MG15 103(3) . .
O48 C96 H96A 109.5 . .
O48 C96 H96B 109.5 . .
H96A C96 H96B 109.5 . .
O48 C96 H96C 109.5 . .
H96A C96 H96C 109.5 . .
H96B C96 H96C 109.5 . .
MG16 CL21 MG17 92.6(3) . .
MG16 CL22 MG17 92.2(3) . .
MG18 CL23 MG17 92.3(3) 1_455 .
MG18 CL24 MG17 92.9(3) 1_455 .
O54 MG16 O51 92.2(7) . .
O54 MG16 O52 165.2(8) . .
O51 MG16 O52 77.5(7) . .
O54 MG16 O53 78.6(7) . .
O51 MG16 O53 92.9(7) . .
O52 MG16 O53 91.1(7) . .
O54 MG16 CL21 94.1(5) . .
O51 MG16 CL21 94.4(6) . .
O52 MG16 CL21 97.3(6) . .
O53 MG16 CL21 169.9(6) . .
O54 MG16 CL22 97.7(5) . .
O51 MG16 CL22 169.7(6) . .
O52 MG16 CL22 92.2(6) . .
O53 MG16 CL22 86.3(5) . .
CL21 MG16 CL22 87.8(3) . .
O54 MG16 MG17 92.3(5) . .
O51 MG16 MG17 138.8(6) . .
O52 MG16 MG17 102.5(6) . .
O53 MG16 MG17 128.1(5) . .
CL21 MG16 MG17 44.48(19) . .
CL22 MG16 MG17 44.00(19) . .
O56 MG17 O55 75.8(6) . .
O56 MG17 CL22 91.9(5) . .
O55 MG17 CL22 165.6(5) . .
O56 MG17 CL24 88.3(5) . .
O55 MG17 CL24 94.8(5) . .
CL22 MG17 CL24 92.2(3) . .
O56 MG17 CL21 95.6(5) . .
O55 MG17 CL21 87.6(5) . .
CL22 MG17 CL21 86.1(3) . .
CL24 MG17 CL21 175.8(4) . .
O56 MG17 CL23 167.8(5) . .
O55 MG17 CL23 94.2(5) . .
CL22 MG17 CL23 98.9(3) . .
CL24 MG17 CL23 85.5(3) . .
CL21 MG17 CL23 90.9(3) . .
O56 MG17 MG16 89.4(5) . .
O55 MG17 MG16 127.0(5) . .
CL22 MG17 MG16 43.83(19) . .
CL24 MG17 MG16 135.9(3) . .
CL21 MG17 MG16 42.92(19) . .
CL23 MG17 MG16 102.4(3) . .
O56 MG17 MG18 128.6(5) . 1_455
O55 MG17 MG18 90.6(5) . 1_455
CL22 MG17 MG18 103.1(3) . 1_455
CL24 MG17 MG18 43.01(19) . 1_455
CL21 MG17 MG18 133.7(3) . 1_455
CL23 MG17 MG18 43.08(18) . 1_455
MG16 MG17 MG18 134.2(3) . 1_455
O59 MG18 O57 94.3(7) . 1_655
O59 MG18 O58 166.0(7) . 1_655
O57 MG18 O58 77.0(6) 1_655 1_655
O59 MG18 O60 77.6(6) . .
O57 MG18 O60 92.7(7) 1_655 .
O58 MG18 O60 91.7(6) 1_655 .
O59 MG18 CL24 93.5(5) . 1_655
O57 MG18 CL24 91.2(5) 1_655 1_655
O58 MG18 CL24 97.6(5) 1_655 1_655
O60 MG18 CL24 170.5(5) . 1_655
O59 MG18 CL23 95.2(5) . 1_655
O57 MG18 CL23 170.6(6) 1_655 1_655
O58 MG18 CL23 93.8(5) 1_655 1_655
O60 MG18 CL23 89.4(5) . 1_655
CL24 MG18 CL23 88.1(3) 1_655 1_655
O59 MG18 MG17 90.2(5) . 1_655
O57 MG18 MG17 135.2(5) 1_655 1_655
O58 MG18 MG17 103.7(5) 1_655 1_655
O60 MG18 MG17 131.6(5) . 1_655
CL24 MG18 MG17 44.07(19) 1_655 1_655
CL23 MG18 MG17 44.66(19) 1_655 1_655
C102 O51 C101 111.8(19) . .
C102 O51 MG16 116.2(15) . .
C101 O51 MG16 127.3(14) . .
C103 O52 C104 112(2) . .
C103 O52 MG16 108.4(14) . .
C104 O52 MG16 126.9(17) . .
C106 O53 C105 114.2(18) . .
C106 O53 MG16 110.6(14) . .
C105 O53 MG16 124.8(15) . .
C108 O54 C107 110.4(19) . .
C108 O54 MG16 134.5(16) . .
C107 O54 MG16 113.6(14) . .
C110 O55 C109 113.5(19) . .
C110 O55 MG17 111.6(14) . .
C109 O55 MG17 122.4(15) . .
C111 O56 C112 107.2(17) . .
C111 O56 MG17 113.8(13) . .
C112 O56 MG17 125.1(13) . .
C116 O57 C115 111(2) . .
C116 O57 MG18 129.4(17) . 1_455
C115 O57 MG18 116.7(15) . 1_455
C113 O58 C114 111.0(17) . .
C113 O58 MG18 124.1(14) . 1_455
C114 O58 MG18 107.2(12) . 1_455
C120 O59 C119 106.5(16) . .
C120 O59 MG18 134.5(13) . .
C119 O59 MG18 116.5(13) . .
C117 O60 C118 109.9(18) . .
C117 O60 MG18 122.5(16) . .
C118 O60 MG18 107.7(13) . .
O51 C101 H90E 109.5 . .
O51 C101 H90F 109.5 . .
H90E C101 H90F 109.5 . .
O51 C101 H90G 109.5 . .
H90E C101 H90G 109.5 . .
H90F C101 H90G 109.5 . .
O51 C102 C103 103(2) . .
O51 C102 H10F 111.1 . .
C103 C102 H10F 111.1 . .
O51 C102 H10G 111.1 . .
C103 C102 H10G 111.1 . .
H10F C102 H10G 109.1 . .
O52 C103 C102 109(2) . .
O52 C103 H10H 109.9 . .
C102 C103 H10H 109.9 . .
O52 C103 H10I 109.9 . .
C102 C103 H10I 109.9 . .
H10H C103 H10I 108.3 . .
O52 C104 H10J 109.5 . .
O52 C104 H10K 109.5 . .
H10J C104 H10K 109.5 . .
O52 C104 H10L 109.5 . .
H10J C104 H10L 109.5 . .
H10K C104 H10L 109.5 . .
O53 C105 H10M 109.5 . .
O53 C105 H10N 109.5 . .
H10M C105 H10N 109.5 . .
O53 C105 H10O 109.5 . .
H10M C105 H10O 109.5 . .
H10N C105 H10O 109.5 . .
O53 C106 C107 111(2) . .
O53 C106 H10P 109.4 . .
C107 C106 H10P 109.4 . .
O53 C106 H10Q 109.4 . .
C107 C106 H10Q 109.4 . .
H10P C106 H10Q 108.0 . .
C106 C107 O54 109(2) . .
C106 C107 H10R 109.8 . .
O54 C107 H10R 109.8 . .
C106 C107 H10S 109.8 . .
O54 C107 H10S 109.8 . .
H10R C107 H10S 108.2 . .
O54 C108 H10T 109.5 . .
O54 C108 H10U 109.5 . .
H10T C108 H10U 109.5 . .
O54 C108 H10V 109.5 . .
H10T C108 H10V 109.5 . .
H10U C108 H10V 109.5 . .
O55 C109 H10W 109.5 . .
O55 C109 H90H 109.5 . .
H10W C109 H90H 109.5 . .
O55 C109 H90O 109.5 . .
H10W C109 H90O 109.5 . .
H90H C109 H90O 109.5 . .
O55 C110 C111 109(2) . .
O55 C110 H11C 109.8 . .
C111 C110 H11C 109.8 . .
O55 C110 H11D 109.8 . .
C111 C110 H11D 109.8 . .
H11C C110 H11D 108.2 . .
O56 C111 C110 104(2) . .
O56 C111 H11E 111.0 . .
C110 C111 H11E 111.0 . .
O56 C111 H11F 111.0 . .
C110 C111 H11F 111.0 . .
H11E C111 H11F 109.0 . .
O56 C112 H11G 109.5 . .
O56 C112 H11H 109.5 . .
H11G C112 H11H 109.5 . .
O56 C112 H11I 109.5 . .
H11G C112 H11I 109.5 . .
H11H C112 H11I 109.5 . .
O58 C113 H11J 109.5 . .
O58 C113 H11K 109.5 . .
H11J C113 H11K 109.5 . .
O58 C113 H11L 109.5 . .
H11J C113 H11L 109.5 . .
H11K C113 H11L 109.5 . .
O58 C114 C115 109.2(18) . .
O58 C114 H11M 109.8 . .
C115 C114 H11M 109.8 . .
O58 C114 H11N 109.8 . .
C115 C114 H11N 109.8 . .
H11M C114 H11N 108.3 . .
O57 C115 C114 105(2) . .
O57 C115 H11O 110.7 . .
C114 C115 H11O 110.7 . .
O57 C115 H11P 110.7 . .
C114 C115 H11P 110.7 . .
H11O C115 H11P 108.8 . .
O57 C116 H11Q 109.5 . .
O57 C116 H11R 109.5 . .
H11Q C116 H11R 109.5 . .
O57 C116 H11S 109.5 . .
H11Q C116 H11S 109.5 . .
H11R C116 H11S 109.5 . .
O60 C117 H11T 109.5 . .
O60 C117 H11U 109.5 . .
H11T C117 H11U 109.5 . .
O60 C117 H11V 109.5 . .
H11T C117 H11V 109.5 . .
H11U C117 H11V 109.5 . .
O60 C118 C119 109.3(19) . .
O60 C118 H11W 109.8 . .
C119 C118 H11W 109.8 . .
O60 C118 H90J 109.8 . .
C119 C118 H90J 109.8 . .
H11W C118 H90J 108.3 . .
O59 C119 C118 104.5(18) . .
O59 C119 H90K 110.9 . .
C118 C119 H90K 110.9 . .
O59 C119 H90L 110.9 . .
C118 C119 H90L 110.9 . .
H90K C119 H90L 108.9 . .
O59 C120 H12D 109.5 . .
O59 C120 H12E 109.5 . .
H12D C120 H12E 109.5 . .
O59 C120 H12F 109.5 . .
H12D C120 H12F 109.5 . .
H12E C120 H12F 109.5 . .
CL29 AL1 CL27 110.8(4) . .
CL29 AL1 CL30 109.1(5) . .
CL27 AL1 CL30 109.2(5) . .
CL29 AL1 CL28 108.3(4) . .
CL27 AL1 CL28 107.4(4) . .
CL30 AL1 CL28 112.1(5) . .
CL31 AL2 CL33 114.3(6) . .
CL31 AL2 CL32 108.8(5) . .
CL33 AL2 CL32 110.3(5) . .
CL31 AL2 CL34 105.1(6) . .
CL33 AL2 CL34 107.8(6) . .
CL32 AL2 CL34 110.4(6) . .
CL35 AL3 CL37 109.8(5) . .
CL35 AL3 CL36 110.0(4) . .
CL37 AL3 CL36 108.7(4) . .
CL35 AL3 CL38 109.2(4) . .
CL37 AL3 CL38 109.8(4) . .
CL36 AL3 CL38 109.3(4) . .
CL39 AL4 CL41 110.3(4) . .
CL39 AL4 CL42 110.2(5) . .
CL41 AL4 CL42 108.5(4) . .
CL39 AL4 CL40 107.9(4) . .
CL41 AL4 CL40 111.8(5) . .
CL42 AL4 CL40 108.1(4) . .
CL44 AL5 CL46 111.2(6) . .
CL44 AL5 CL43 110.3(5) . .
CL46 AL5 CL43 108.5(5) . .
CL44 AL5 CL45 110.9(6) . .
CL46 AL5 CL45 107.9(5) . .
CL43 AL5 CL45 107.9(5) . .
CL49 AL6 CL50 112.4(4) . .
CL49 AL6 CL47 110.3(4) . .
CL50 AL6 CL47 109.4(4) . .
CL49 AL6 CL48 108.8(4) . .
CL50 AL6 CL48 106.3(4) . .
CL47 AL6 CL48 109.6(5) . .
CL53 AL7 CL54 110.1(4) . .
CL53 AL7 CL51 109.6(4) . .
CL54 AL7 CL51 108.2(4) . .
CL53 AL7 CL52 109.8(4) . .
CL54 AL7 CL52 108.8(4) . .
CL51 AL7 CL52 110.3(4) . .
CL57 AL8 CL58 110.5(8) . .
CL57 AL8 CL56 111.4(6) . .
CL58 AL8 CL56 109.1(7) . .
CL57 AL8 CL55 111.3(7) . .
CL58 AL8 CL55 105.8(7) . .
CL56 AL8 CL55 108.5(6) . .
CL59 AL9 CL61 111.7(6) . .
CL59 AL9 CL60 110.7(6) . .
CL61 AL9 CL60 104.6(5) . .
CL59 AL9 CL63 113.0(7) . .
CL61 AL9 CL63 108.8(5) . .
CL60 AL9 CL63 107.6(6) . .
CL67a AL10a CL64 112.6(6) . .
CL67a AL10a CL66 109.4(6) . .
CL64a AL10a CL66 111.0(6) . .
CL67a AL10a CL65 109.4(6) . .
CL64a AL10a CL65 106.3(6) . .
CL66a AL10a CL65 108.0(7) . .
CL95b AL90b CL97 110.4(8) . .
CL95b AL90b CL94 110.6(8) . .
CL97b AL90b CL94 109.7(8) . .
CL95b AL90b CL96 110.7(8) . .
CL97b AL90b CL96 108.4(8) . .
CL94b AL90b CL96 106.8(8) . .
CL69 AL11 CL70 112.6(5) . .
CL69 AL11 CL71 108.3(5) . .
CL70 AL11 CL71 109.5(4) . .
CL69 AL11 CL68 108.6(5) . .
CL70 AL11 CL68 108.6(4) . .
CL71 AL11 CL68 109.2(5) . .
CL76 AL12 CL73 109.4(5) . .
CL76 AL12 CL74 112.0(5) . .
CL73 AL12 CL74 109.8(4) . .
CL76 AL12 CL72 107.7(4) . .
CL73 AL12 CL72 109.1(4) . .
CL74 AL12 CL72 108.8(4) . .

loop_
_geom_bond_atom_site_label_1
_geom_bond_atom_site_label_2
_geom_bond_distance
_geom_bond_site_symmetry_2
CL1 MG1 2.425(9) .
CL1 MG2 2.454(8) .
CL2 MG1 2.401(8) .
CL2 MG2 2.537(9) .
CL3 MG3 2.392(9) .
CL3 MG2 2.507(10) .
CL4 MG2 2.448(8) .
CL4 MG3 2.457(9) .
MG1 O4 2.069(17) .
MG1 O1 2.080(18) .
MG1 O2 2.107(17) .
MG1 O3 2.112(17) .
MG1 MG2 3.595(10) .
MG2 O5 2.110(18) .
MG2 O6 2.147(16) .
MG2 MG3 3.578(11) .
MG3 O10 2.087(19) .
MG3 O9 2.09(2) .
MG3 O8 2.12(2) .
MG3 O7 2.12(2) .
O1 C1 1.42(3) .
O1 C2 1.43(3) .
O2 C3 1.41(2) .
O2 C4 1.46(3) .
O3 C5 1.42(3) .
O3 C6 1.43(3) .
O4 C8 1.46(3) .
O4 C7 1.46(2) .
O5 C9 1.45(3) .
O5 C10 1.49(3) .
O6 C11 1.46(3) .
O6 C12 1.49(3) .
O7 C13 1.37(4) .
O7 C14 1.54(5) .
O8 C16 1.38(3) .
O8 C15 1.38(4) .
O9 C17 1.37(3) .
O9 C18 1.41(4) .
O10 C20 1.42(3) .
O10 C19 1.47(3) .
C1 H1A 0.9800 .
C1 H1B 0.9800 .
C1 H1C 0.9800 .
C2 C3 1.52(3) .
C2 H2A 0.9900 .
C2 H2B 0.9900 .
C3 H3A 0.9900 .
C3 H3B 0.9900 .
C4 H4A 0.9800 .
C4 H4B 0.9800 .
C4 H4C 0.9800 .
C5 H5A 0.9800 .
C5 H5B 0.9800 .
C5 H5C 0.9800 .
C6 C7 1.42(3) .
C6 H6A 0.9900 .
C6 H6B 0.9900 .
C7 H7A 0.9900 .
C7 H7B 0.9900 .
C8 H8A 0.9800 .
C8 H8B 0.9800 .
C8 H8C 0.9800 .
C9 H9A 0.9800 .
C9 H9B 0.9800 .
C9 H9C 0.9800 .
C10 C11 1.50(3) .
C10 H10A 0.9900 .
C10 H10B 0.9900 .
C11 H11A 0.9900 .
C11 H11B 0.9900 .
C12 H12A 0.9800 .
C12 H12B 0.9800 .
C12 H12C 0.9800 .
C13 H13A 0.9800 .
C13 H13B 0.9800 .
C13 H13C 0.9800 .
C14 C15 1.33(5) .
C14 H14A 0.9900 .
C14 H14B 0.9900 .
C15 H15A 0.9900 .
C15 H15B 0.9900 .
C16 H16A 0.9800 .
C16 H16B 0.9800 .
C16 H16C 0.9800 .
C17 H17A 0.9800 .
C17 H17B 0.9800 .
C17 H17C 0.9800 .
C18 C19 1.37(5) .
C18 H18A 0.9900 .
C18 H18B 0.9900 .
C19 H19A 0.9900 .
C19 H19B 0.9900 .
C20 H20A 0.9800 .
C20 H20B 0.9800 .
C20 H20C 0.9800 .
MG4 O13 2.114(17) .
MG4 O14 2.127(19) .
MG4 O11 2.137(18) .
MG4 O12 2.143(17) .
MG4 CL5 2.378(9) .
MG4 CL6 2.427(10) .
MG4 MG5 3.569(12) 1_655
MG5 O15 2.106(18) .
MG5 O16 2.112(18) .
MG5 CL7 2.437(9) .
MG5 CL6 2.499(10) 1_455
MG5 CL8 2.505(11) .
MG5 CL5 2.524(10) 1_455
MG5 MG4 3.569(12) 1_455
MG5 MG6 3.610(12) .
MG6 O17 2.05(2) .
MG6 O18 2.12(2) .
MG6 O20 2.12(3) .
MG6 O19 2.12(2) .
MG6 CL7 2.439(11) .
MG6 CL8 2.441(11) .
CL5 MG5 2.524(10) 1_655
CL6 MG5 2.499(10) 1_655
O11 C25 1.43(4) .
O11 C26 1.44(3) .
O12 C28 1.36(3) .
O12 C27 1.49(3) .
O13 C23 1.43(3) .
O13 C24 1.45(3) .
O14 C21 1.41(3) .
O14 C22 1.47(3) .
O15 C31 1.39(3) .
O15 C32 1.47(3) .
O16 C29 1.43(3) .
O16 C30 1.47(3) .
O17 C34 1.43(3) .
O17 C33 1.49(3) .
O18 C35 1.47(3) .
O18 C36 1.53(3) .
O19 C40 1.38(4) .
O19 C39 1.48(4) .
O20 C37 1.40(4) .
O20 C38 1.41(4) .
C21 H21A 0.9800 .
C21 H21B 0.9800 .
C21 H21C 0.9800 .
C22 C23 1.51(3) .
C22 H22A 0.9900 .
C22 H22B 0.9900 .
C23 H23A 0.9900 .
C23 H23B 0.9900 .
C24 H24A 0.9800 .
C24 H24B 0.9800 .
C24 H24C 0.9800 .
C25 H25A 0.9800 .
C25 H25B 0.9800 .
C25 H25C 0.9800 .
C26 C27 1.49(4) .
C26 H26A 0.9900 .
C26 H26B 0.9900 .
C27 H27A 0.9900 .
C27 H27B 0.9900 .
C28 H28A 0.9800 .
C28 H28B 0.9800 .
C28 H28C 0.9800 .
C29 H29A 0.9800 .
C29 H29B 0.9800 .
C29 H29C 0.9800 .
C30 C31 1.48(4) .
C30 H30A 0.9900 .
C30 H30B 0.9900 .
C31 H31A 0.9900 .
C31 H31B 0.9900 .
C32 H32A 0.9800 .
C32 H32B 0.9800 .
C32 H32C 0.9800 .
C33 H33A 0.9800 .
C33 H33B 0.9800 .
C33 H33C 0.9800 .
C34 C35 1.51(4) .
C34 H34A 0.9900 .
C34 H34B 0.9900 .
C35 H35A 0.9900 .
C35 H35B 0.9900 .
C36 H36A 0.9800 .
C36 H36B 0.9800 .
C36 H36C 0.9800 .
C37 H37A 0.9800 .
C37 H37B 0.9800 .
C37 H37C 0.9800 .
C38 C39 1.41(5) .
C38 H38A 0.9900 .
C38 H38B 0.9900 .
C39 H39A 0.9900 .
C39 H39B 0.9900 .
C40 H40A 0.9800 .
C40 H40B 0.9800 .
C40 H40C 0.9800 .
CL9 MG7 2.422(9) .
CL9 MG8 2.469(9) .
CL10 MG7 2.466(9) .
CL10 MG8 2.490(9) .
CL11 MG9 2.446(9) .
CL11 MG8 2.454(9) .
CL12 MG9 2.410(9) .
CL12 MG8 2.497(9) .
MG7 O21 2.07(2) .
MG7 O22 2.099(18) .
MG7 O24 2.14(2) .
MG7 O23 2.17(2) .
MG7 C42 2.85(5) .
MG7 MG8 3.564(11) .
MG8 O25 2.141(18) .
MG8 O26 2.161(17) .
MG8 MG9 3.525(11) .
MG9 O30 2.079(18) .
MG9 O28 2.085(17) .
MG9 O27 2.090(17) .
MG9 O29 2.157(18) .
O21 C42 1.32(4) .
O21 C41 1.42(4) .
O22 C44 1.42(4) .
O22 C43 1.51(5) .
O23 C46 1.36(5) .
O23 C45 1.43(4) .
O24 C48 1.38(4) .
O24 C47 1.39(4) .
O25 C49 1.41(3) .
O25 C50 1.45(2) .
O26 C52 1.45(3) .
O26 C51 1.46(3) .
O27 C56 1.46(3) .
O27 C55 1.47(3) .
O28 C53 1.42(3) .
O28 C54 1.44(2) .
O29 C57 1.39(3) .
O29 C58 1.42(3) .
O30 C60 1.41(3) .
O30 C59 1.44(3) .
C41 H41A 0.9800 .
C41 H41B 0.9800 .
C41 H41C 0.9800 .
C42 C43 1.38(6) .
C42 H42A 0.9900 .
C42 H42B 0.9900 .
C43 H43A 0.9900 .
C43 H43B 0.9900 .
C44 H44A 0.9800 .
C44 H44B 0.9800 .
C44 H44C 0.9800 .
C45 H45A 0.9800 .
C45 H45B 0.9800 .
C45 H45C 0.9800 .
C46 C47 1.37(5) .
C46 H46A 0.9900 .
C46 H46B 0.9900 .
C47 H47A 0.9900 .
C47 H47B 0.9900 .
C48 H48A 0.9800 .
C48 H48B 0.9800 .
C48 H48C 0.9800 .
C49 H49A 0.9800 .
C49 H49B 0.9800 .
C49 H49C 0.9800 .
C50 C51 1.44(3) .
C50 H50A 0.9900 .
C50 H50B 0.9900 .
C51 H51A 0.9900 .
C51 H51B 0.9900 .
C52 H52A 0.9800 .
C52 H52B 0.9800 .
C52 H52C 0.9800 .
C53 H53A 0.9800 .
C53 H53B 0.9800 .
C53 H53C 0.9800 .
C54 C55 1.52(3) .
C54 H54A 0.9900 .
C54 H54B 0.9900 .
C55 H55A 0.9900 .
C55 H55B 0.9900 .
C56 H56A 0.9800 .
C56 H56B 0.9800 .
C56 H56C 0.9800 .
C57 H57A 0.9800 .
C57 H57B 0.9800 .
C57 H57C 0.9800 .
C58 C59 1.49(3) .
C58 H58A 0.9900 .
C58 H58B 0.9900 .
C59 H59A 0.9900 .
C59 H59B 0.9900 .
C60 H60A 0.9800 .
C60 H60B 0.9800 .
C60 H60C 0.9800 .
CL13 MG12 2.421(9) .
CL13 MG11 2.480(8) .
CL14 MG12 2.456(9) .
CL14 MG11 2.480(9) .
CL15 MG10 2.441(9) .
CL15 MG11 2.450(9) .
CL16 MG10 2.444(9) .
CL16 MG11 2.487(9) .
MG10 O33 2.10(2) .
MG10 O32 2.10(2) .
MG10 O31 2.11(3) .
MG10 O34 2.13(2) .
MG10 C67 2.86(5) .
MG10 MG11 3.564(11) .
MG11 O36 2.120(19) .
MG11 O35 2.155(17) .
MG11 MG12 3.572(10) .
MG12 O37 2.076(18) .
MG12 O39 2.102(17) .
MG12 O40 2.104(17) .
MG12 O38 2.175(19) .
O31 C61 1.53(4) .
O31 C62 1.65(5) .
O32 C66 1.31(5) .
O32 C63 1.41(4) .
O33 C65 1.35(6) .
O33 C64 1.46(7) .
O34 C67 1.29(4) .
O34 C68 1.37(5) .
O35 C69 1.41(3) .
O35 C70 1.47(3) .
O36 C71 1.42(3) .
O36 C72 1.44(3) .
O37 C73 1.43(4) .
O37 C74 1.53(3) .
O38 C76 1.35(4) .
O38 C75 1.46(3) .
C61 H61A 0.9800 .
C61 H61B 0.9800 .
C61 H61C 0.9800 .
C62 C63 1.30(5) .
C62 H62A 0.9900 .
C62 H62B 0.9900 .
C63 H63A 0.9900 .
C63 H63B 0.9900 .
C64 H64A 0.9917 .
C64 H64B 1.0021 .
C64 H64C 0.9813 .
C65 C67 1.48(2) .
C65 H65A 0.9900 .
C65 H65B 0.9900 .
C66 H66A 0.9800 .
C66 H66B 0.9800 .
C66 H66C 0.9800 .
C67 H67A 0.9900 .
C67 H67B 0.9900 .
C68 H68A 0.9800 .
C68 H68B 0.9800 .
C68 H68C 0.9800 .
C69 H69A 0.9800 .
C69 H69B 0.9800 .
C69 H69C 0.9800 .
C70 C71 1.49(4) .
C70 H70A 0.9900 .
C70 H70B 0.9900 .
C71 H71A 0.9900 .
C71 H71B 0.9900 .
C72 H72A 0.9800 .
C72 H72B 0.9800 .
C72 H72C 0.9800 .
C73 H73A 0.9800 .
C73 H73B 0.9800 .
C73 H73C 0.9800 .
C74 C75 1.42(4) .
C74 H74A 0.9900 .
C74 H74B 0.9900 .
C75 H75A 0.9900 .
C75 H75B 0.9900 .
C76 H76A 0.9800 .
C76 H76B 0.9800 .
C76 H76C 0.9800 .
C77 O39 1.40(2) .
C77 H77A 0.9800 .
C77 H77B 0.9800 .
C77 H77C 0.9800 .
O39 C78 1.42(3) .
C78 C79 1.48(3) .
C78 H78A 0.9900 .
C78 H78B 0.9900 .
C79 O40 1.50(3) .
C79 H79A 0.9900 .
C79 H79B 0.9900 .
O40 C80 1.43(3) .
C80 H80A 0.9800 .
C80 H80B 0.9800 .
C80 H80C 0.9800 .
CL17 MG14 2.430(10) .
CL17 MG13 2.435(9) .
CL18 MG13 2.379(8) .
CL18 MG14 2.522(9) .
CL19 MG15 2.385(10) .
CL19 MG14 2.487(10) .
CL20 MG15 2.452(9) .
CL20 MG14 2.461(9) .
MG13 O44 2.087(19) .
MG13 O43 2.097(18) .
MG13 O41 2.11(2) .
MG13 O42 2.117(18) .
MG13 MG14 3.554(10) .
MG14 O46 2.13(2) .
MG14 O45 2.140(18) .
MG14 MG15 3.572(11) .
MG15 O48 2.07(2) .
MG15 O47 2.093(18) .
MG15 O49 2.12(3) .
MG15 O50 2.15(2) .
MG15 C100 2.80(5) .
O41 C83 1.38(3) .
O41 C84 1.41(3) .
O42 C82 1.37(3) .
O42 C81 1.46(3) .
O43 C85 1.40(3) .
O43 C86 1.43(3) .
O44 C88 1.37(3) .
O44 C87 1.50(3) .
O45 C90 1.43(4) .
O45 C89 1.51(3) .
O46 C91 1.33(4) .
O46 C92 1.53(4) .
O49 C93 1.42(4) .
O49 C95 1.63(7) .
O50 C98 1.38(4) .
O50 C94 1.44(9) .
C81 H81A 0.9800 .
C81 H81B 0.9800 .
C81 H81C 0.9800 .
C82 C83 1.54(4) .
C82 H82A 0.9900 .
C82 H82B 0.9900 .
C83 H83A 0.9900 .
C83 H83B 0.9900 .
C84 H84A 0.9800 .
C84 H84B 0.9800 .
C84 H84C 0.9800 .
C85 H85A 0.9800 .
C85 H85B 0.9800 .
C85 H85C 0.9800 .
C86 C87 1.43(4) .
C86 H86A 0.9900 .
C86 H86B 0.9900 .
C87 H87A 0.9900 .
C87 H87B 0.9900 .
C88 H88A 0.9800 .
C88 H88B 0.9800 .
C88 H88C 0.9800 .
C89 H89A 0.9800 .
C89 H89B 0.9800 .
C89 H89C 0.9800 .
C90 C91 1.60(5) .
C90 H90A 0.9900 .
C90 H90B 0.9900 .
C91 H91A 0.9900 .
C91 H91B 0.9900 .
C92 H92A 0.9800 .
C92 H92B 0.9800 .
C92 H92C 0.9800 .
C93 H93A 0.9800 .
C93 H93B 0.9800 .
C93 H93C 0.9800 .
C94 C95 1.50(2) .
C94 H94A 0.9900 .
C94 H94B 0.9900 .
C95 H95A 0.9900 .
C95 H95B 0.9900 .
C98 H98A 0.9800 .
C98 H98B 0.9800 .
C98 H98C 0.9800 .
C97 O47 1.40(2) .
C97 H97A 0.9804 .
C97 H97B 0.9796 .
C97 H97C 0.9811 .
O47 C99 1.43(4) .
C99 C100 1.51(2) .
C99 H99A 0.9900 .
C99 H99B 0.9900 .
C100 O48 1.48(4) .
C100 H90C 0.9900 .
C100 H90D 0.9900 .
O48 C96 1.42(3) .
C96 H96A 0.9800 .
C96 H96B 0.9800 .
C96 H96C 0.9800 .
CL21 MG16 2.419(8) .
CL21 MG17 2.489(8) .
CL22 MG16 2.459(9) .
CL22 MG17 2.467(8) .
CL23 MG18 2.431(8) 1_455
CL23 MG17 2.502(8) .
CL24 MG18 2.429(8) 1_455
CL24 MG17 2.477(8) .
MG16 O54 2.055(17) .
MG16 O51 2.087(18) .
MG16 O52 2.121(18) .
MG16 O53 2.130(18) .
MG16 MG17 3.549(10) .
MG17 O56 2.111(15) .
MG17 O55 2.118(15) .
MG17 MG18 3.557(10) 1_455
MG18 O59 2.075(17) .
MG18 O57 2.102(17) 1_655
MG18 O58 2.121(16) 1_655
MG18 O60 2.134(17) .
MG18 CL24 2.429(8) 1_655
MG18 CL23 2.431(8) 1_655
MG18 MG17 3.557(10) 1_655
O51 C102 1.42(3) .
O51 C101 1.48(3) .
O52 C103 1.43(3) .
O52 C104 1.45(4) .
O53 C106 1.41(3) .
O53 C105 1.45(3) .
O54 C108 1.45(3) .
O54 C107 1.47(3) .
O55 C110 1.39(3) .
O55 C109 1.41(3) .
O56 C111 1.43(3) .
O56 C112 1.45(2) .
O57 C116 1.36(3) .
O57 C115 1.44(3) .
O57 MG18 2.102(17) 1_455
O58 C113 1.38(3) .
O58 C114 1.44(3) .
O58 MG18 2.121(15) 1_455
O59 C120 1.47(2) .
O59 C119 1.49(3) .
O60 C117 1.37(3) .
O60 C118 1.45(3) .
C101 H90E 0.9800 .
C101 H90F 0.9800 .
C101 H90G 0.9800 .
C102 C103 1.53(4) .
C102 H10F 0.9900 .
C102 H10G 0.9900 .
C103 H10H 0.9900 .
C103 H10I 0.9900 .
C104 H10J 0.9800 .
C104 H10K 0.9800 .
C104 H10L 0.9800 .
C105 H10M 0.9800 .
C105 H10N 0.9800 .
C105 H10O 0.9800 .
C106 C107 1.45(4) .
C106 H10P 0.9900 .
C106 H10Q 0.9900 .
C107 H10R 0.9900 .
C107 H10S 0.9900 .
C108 H10T 0.9800 .
C108 H10U 0.9800 .
C108 H10V 0.9800 .
C109 H10W 0.9800 .
C109 H90H 0.9800 .
C109 H90O 0.9800 .
C110 C111 1.48(3) .
C110 H11C 0.9900 .
C110 H11D 0.9900 .
C111 H11E 0.9900 .
C111 H11F 0.9900 .
C112 H11G 0.9800 .
C112 H11H 0.9800 .
C112 H11I 0.9800 .
C113 H11J 0.9800 .
C113 H11K 0.9800 .
C113 H11L 0.9800 .
C114 C115 1.51(3) .
C114 H11M 0.9900 .
C114 H11N 0.9900 .
C115 H11O 0.9900 .
C115 H11P 0.9900 .
C116 H11Q 0.9800 .
C116 H11R 0.9800 .
C116 H11S 0.9800 .
C117 H11T 0.9800 .
C117 H11U 0.9800 .
C117 H11V 0.9800 .
C118 C119 1.50(3) .
C118 H11W 0.9900 .
C118 H90J 0.9900 .
C119 H90K 0.9900 .
C119 H90L 0.9900 .
C120 H12D 0.9800 .
C120 H12E 0.9800 .
C120 H12F 0.9800 .
AL1 CL29 2.114(10) .
AL1 CL27 2.118(10) .
AL1 CL30 2.129(12) .
AL1 CL28 2.130(9) .
AL2 CL31 2.085(15) .
AL2 CL33 2.087(13) .
AL2 CL32 2.140(11) .
AL2 CL34 2.150(14) .
AL3 CL35 2.115(11) .
AL3 CL37 2.125(10) .
AL3 CL36 2.134(10) .
AL3 CL38 2.142(10) .
AL4 CL39 2.106(9) .
AL4 CL41 2.132(9) .
AL4 CL42 2.134(10) .
AL4 CL40 2.153(10) .
AL5 CL44 2.079(14) .
AL5 CL46 2.122(11) .
AL5 CL43 2.145(11) .
AL5 CL45 2.145(12) .
AL6 CL49 2.130(10) .
AL6 CL50 2.129(9) .
AL6 CL47 2.135(10) .
AL6 CL48 2.145(11) .
AL7 CL53 2.105(9) .
AL7 CL54 2.116(10) .
AL7 CL51 2.135(9) .
AL7 CL52 2.145(9) .
AL8 CL57 2.093(14) .
AL8 CL58 2.106(19) .
AL8 CL56 2.115(15) .
AL8 CL55 2.155(14) .
AL9 CL59 2.052(14) .
AL9 CL61 2.116(12) .
AL9 CL60 2.143(11) .
AL9 CL63 2.147(12) .
AL10a CL67 2.119(9) .
AL10a CL64 2.128(9) .
AL10a CL66 2.132(10) .
AL10a CL65 2.139(10) .
AL90b CL95 2.126(10) .
AL90b CL97 2.130(10) .
AL90b CL94 2.132(10) .
AL90b CL96 2.132(11) .
AL11 CL69 2.121(10) .
AL11 CL70 2.125(9) .
AL11 CL71 2.129(10) .
AL11 CL68 2.129(11) .
AL12 CL76 2.114(11) .
AL12 CL73 2.120(10) .
AL12 CL74 2.120(10) .
AL12 CL72 2.127(10) .

loop_
_geom_torsion_atom_site_label_1
_geom_torsion_atom_site_label_2
_geom_torsion_atom_site_label_3
_geom_torsion_atom_site_label_4
_geom_torsion
_geom_torsion_site_symmetry_1
C1 O1 C2 C3 153.3(17) .
MG1 O1 C2 C3 -42.0(19) .
C4 O2 C3 C2 176.3(18) .
MG1 O2 C3 C2 -38.3(19) .
O1 C2 C3 O2 51(2) .
C5 O3 C6 C7 -117(2) .
MG1 O3 C6 C7 44(2) .
O3 C6 C7 O4 -51(2) .
C8 O4 C7 C6 -171.8(19) .
MG1 O4 C7 C6 34(2) .
C9 O5 C10 C11 173(2) .
MG2 O5 C10 C11 -43(2) .
C12 O6 C11 C10 176(2) .
MG2 O6 C11 C10 -46(2) .
O5 C10 C11 O6 58(2) .
C13 O7 C14 C15 -171(4) .
MG3 O7 C14 C15 13(5) .
O7 C14 C15 O8 -28(6) .
C16 O8 C15 C14 -123(4) .
MG3 O8 C15 C14 31(4) .
C17 O9 C18 C19 -166(4) .
MG3 O9 C18 C19 -26(4) .
O9 C18 C19 O10 36(5) .
C20 O10 C19 C18 149(3) .
MG3 O10 C19 C18 -29(3) .
C21 O14 C22 C23 178(2) .
MG4 O14 C22 C23 30(2) .
C24 O13 C23 C22 -159(2) .
MG4 O13 C23 C22 51.8(19) .
O14 C22 C23 O13 -52(2) .
C25 O11 C26 C27 178(2) .
MG4 O11 C26 C27 -29(3) .
O11 C26 C27 O12 51(3) .
C28 O12 C27 C26 96(3) .
MG4 O12 C27 C26 -50(2) .
C29 O16 C30 C31 -173(2) .
MG5 O16 C30 C31 42(3) .
C32 O15 C31 C30 -177(2) .
MG5 O15 C31 C30 44(3) .
O16 C30 C31 O15 -55(3) .
C33 O17 C34 C35 171(2) .
MG6 O17 C34 C35 -30(3) .
C36 O18 C35 C34 101(2) .
MG6 O18 C35 C34 -42(2) .
O17 C34 C35 O18 46(3) .
C37 O20 C38 C39 -172(3) .
MG6 O20 C38 C39 34(3) .
O20 C38 C39 O19 -52(4) .
C40 O19 C39 C38 -160(3) .
MG6 O19 C39 C38 45(3) .
C41 O21 C42 C43 -170(4) .
MG7 O21 C42 C43 33(5) .
C41 O21 C42 MG7 157(3) .
O21 C42 C43 O22 -49(5) .
MG7 C42 C43 O22 -27(3) .
C44 O22 C43 C42 -167(3) .
MG7 O22 C43 C42 40(4) .
C45 O23 C46 C47 171(4) .
MG7 O23 C46 C47 -32(5) .
O23 C46 C47 O24 49(5) .
C48 O24 C47 C46 175(4) .
MG7 O24 C47 C46 -40(4) .
C49 O25 C50 C51 174.1(19) .
MG8 O25 C50 C51 -44(2) .
O25 C50 C51 O26 55(2) .
C52 O26 C51 C50 178(2) .
MG8 O26 C51 C50 -39(2) .
C53 O28 C54 C55 174.7(19) .
MG9 O28 C54 C55 -51.1(19) .
C56 O27 C55 C54 166.2(18) .
MG9 O27 C55 C54 -32(2) .
O28 C54 C55 O27 52(2) .
C57 O29 C58 C59 -172.2(17) .
MG9 O29 C58 C59 38(2) .
C60 O30 C59 C58 -173.5(18) .
MG9 O30 C59 C58 45(2) .
O29 C58 C59 O30 -54(2) .
C61 O31 C62 C63 155(4) .
MG10 O31 C62 C63 -38(4) .
O31 C62 C63 O32 52(5) .
C66 O32 C63 C62 171(5) .
MG10 O32 C63 C62 -42(5) .
C64 O33 C65 C67 150(4) .
MG10 O33 C65 C67 3(5) .
C68 O34 C67 C65 -167(4) .
MG10 O34 C67 C65 15(5) .
C68 O34 C67 MG10 177(4) .
O33 C65 C67 O34 -13(6) .
O33 C65 C67 MG10 -2(3) .
C69 O35 C70 C71 176(2) .
MG11 O35 C70 C71 -44(2) .
C72 O36 C71 C70 179(2) .
MG11 O36 C71 C70 -38(3) .
O35 C70 C71 O36 53(3) .
C73 O37 C74 C75 167(2) .
MG12 O37 C74 C75 -27(2) .
O37 C74 C75 O38 54(3) .
C76 O38 C75 C74 170(3) .
MG12 O38 C75 C74 -56(2) .
C77 O39 C78 C79 -173(2) .
MG12 O39 C78 C79 31(3) .
O39 C78 C79 O40 -51(3) .
C78 C79 O40 C80 -163(2) .
C78 C79 O40 MG12 47(3) .
C81 O42 C82 C83 -179(2) .
MG13 O42 C82 C83 45(2) .
C84 O41 C83 C82 -157(2) .
MG13 O41 C83 C82 40(2) .
O42 C82 C83 O41 -55(3) .
C85 O43 C86 C87 172(2) .
MG13 O43 C86 C87 -31(2) .
O43 C86 C87 O44 47(3) .
C88 O44 C87 C86 142(2) .
MG13 O44 C87 C86 -42(2) .
C89 O45 C90 C91 -178(2) .
MG14 O45 C90 C91 43(3) .
C92 O46 C91 C90 -174(3) .
MG14 O46 C91 C90 51(3) .
O45 C90 C91 O46 -62(3) .
C98 O50 C94 C95 -141(4) .
MG15 O50 C94 C95 53(5) .
O50 C94 C95 O49 -67(10) .
C93 O49 C95 C94 169(10) .
MG15 O49 C95 C94 35(9) .
C97 O47 C99 C100 176(4) .
MG15 O47 C99 C100 34(6) .
O47 C99 C100 O48 -62(7) .
O47 C99 C100 MG15 -24(5) .
C99 C100 O48 C96 -133(5) .
MG15 C100 O48 C96 171(5) .
C99 C100 O48 MG15 56(5) .
C101 O51 C102 C103 166.6(18) .
MG16 O51 C102 C103 -36(2) .
C104 O52 C103 C102 168(2) .
MG16 O52 C103 C102 -48(2) .
O51 C102 C103 O52 54(3) .
C105 O53 C106 C107 -174(2) .
MG16 O53 C106 C107 39(3) .
O53 C106 C107 O54 -45(3) .
C108 O54 C107 C106 -163(2) .
MG16 O54 C107 C106 29(3) .
C109 O55 C110 C111 -173(2) .
MG17 O55 C110 C111 44(2) .
C112 O56 C111 C110 -176(2) .
MG17 O56 C111 C110 41(2) .
O55 C110 C111 O56 -55(3) .
C113 O58 C114 C115 168.8(18) .
MG18 O58 C114 C115 -52.9(19) 1_455
C116 O57 C115 C114 175(2) .
MG18 O57 C115 C114 -23(2) 1_455
O58 C114 C115 O57 50(2) .
C117 O60 C118 C119 -173(2) .
MG18 O60 C118 C119 51(2) .
C120 O59 C119 C118 -167.9(18) .
MG18 O59 C119 C118 28(2) .
O60 C118 C119 O59 -51(2) .
